data_1544386
loop_
_publ_author_name
'Lee, Shoukou'
'Hoshino, Manabu'
'Fujita, Makoto'
'Urban, Sylvia'

_publ_section_title
;
 Cycloelatanene A and B: absolute configuration determination and
 structural revision by the crystalline sponge method
;
_journal_issue 2
_journal_name_full 'Chem. Sci.'
_journal_page_first 1547
_journal_paper_doi 10.1039/C6SC04288K
_journal_volume 8
_journal_year 2017
_chemical_absolute_configuration ad
_chemical_formula_sum 'C118.68 H134.52 Br0.86 Cl0.86 I12 N24 O1.71 Zn6'
_chemical_formula_weight 3938.17
_chemical_name_systematic 'Cycloelatanene B with ZnI2-TPT crystalline sponge'
_space_group_crystal_system monoclinic
_space_group_IT_number 5
_space_group_name_Hall 'C 2y'
_space_group_name_H-M_alt 'C 1 2 1'
_symmetry_space_group_name_Hall 'C 2y'
_symmetry_space_group_name_H-M 'C 1 2 1'
_atom_sites_solution_hydrogens geom
_atom_sites_solution_primary iterative
_atom_sites_solution_secondary difmap
_audit_creation_method SHELXL-2014/7
_audit_update_record
;
2016-06-22 deposited with the CCDC.
2016-10-27 downloaded from the CCDC.
;
_cell_angle_alpha 90
_cell_angle_beta 101.611(1)
_cell_angle_gamma 90
_cell_formula_units_Z 4
_cell_length_a 35.2593(5)
_cell_length_b 14.8434(1)
_cell_length_c 31.0697(4)
_cell_measurement_reflns_used 95889
_cell_measurement_temperature 93(2)
_cell_measurement_theta_max 27.7040
_cell_measurement_theta_min 2.4330
_cell_volume 15928.1(3)
_computing_cell_refinement 'CrysAlisPro 1.171.38.41 (Rigaku OD, 2015)'
_computing_data_collection 'CrysAlisPro 1.171.38.41 (Rigaku OD, 2015)'
_computing_data_reduction 'CrysAlisPro 1.171.38.41 (Rigaku OD, 2015)'
_computing_molecular_graphics 'shelXle (Hubschle et al., 2011)'
_computing_publication_material 'SHELXL-2014/7 (Sheldrick, 2014)'
_computing_structure_refinement 'SHELXL-2014/7 (Sheldrick, 2014)'
_computing_structure_solution 'SHELXT-2014/5 (Sheldrick, 2014)'
_diffrn_ambient_temperature 93(2)
_diffrn_detector_area_resol_mean 5.8140
_diffrn_measured_fraction_theta_full 0.992
_diffrn_measured_fraction_theta_max 0.937
_diffrn_measurement_device_type 'DECTRIS Pilatus 200K'
_diffrn_measurement_method '\w scans'
_diffrn_radiation_type MoK\a
_diffrn_radiation_wavelength 0.71073
_diffrn_reflns_av_R_equivalents 0.0279
_diffrn_reflns_av_unetI/netI 0.0194
_diffrn_reflns_Laue_measured_fraction_full 0.992
_diffrn_reflns_Laue_measured_fraction_max 0.937
_diffrn_reflns_limit_h_max 45
_diffrn_reflns_limit_h_min -45
_diffrn_reflns_limit_k_max 19
_diffrn_reflns_limit_k_min -19
_diffrn_reflns_limit_l_max 39
_diffrn_reflns_limit_l_min -39
_diffrn_reflns_number 146997
_diffrn_reflns_point_group_measured_fraction_full 0.993
_diffrn_reflns_point_group_measured_fraction_max 0.909
_diffrn_reflns_theta_full 25.242
_diffrn_reflns_theta_max 27.221
_diffrn_reflns_theta_min 2.525
_diffrn_source 'Rigaku MicroMax 007HF rotating anode'
_exptl_absorpt_coefficient_mu 3.491
_exptl_absorpt_correction_T_max 1.00000
_exptl_absorpt_correction_T_min 0.50978
_exptl_absorpt_correction_type multi-scan
_exptl_absorpt_process_details 'CrysAlisPro 1.171.38.41 was used'
_exptl_crystal_colour colorless
_exptl_crystal_density_diffrn 1.642
_exptl_crystal_description block
_exptl_crystal_F_000 7555
_exptl_crystal_size_max 0.350
_exptl_crystal_size_mid 0.200
_exptl_crystal_size_min 0.120
_refine_diff_density_max 0.751
_refine_diff_density_min -0.483
_refine_diff_density_rms 0.094
_refine_ls_abs_structure_details
;
 Flack x determined using 11844 quotients [(I+)-(I-)]/[(I+)+(I-)]
 (Parsons, Flack and Wagner, Acta Cryst. B69 (2013) 249-259).
;
_refine_ls_abs_structure_Flack 0.033(5)
_refine_ls_extinction_method none
_refine_ls_goodness_of_fit_ref 1.034
_refine_ls_hydrogen_treatment constr
_refine_ls_matrix_type full
_refine_ls_number_parameters 2231
_refine_ls_number_reflns 32337
_refine_ls_number_restraints 1400
_refine_ls_restrained_S_all 1.037
_refine_ls_R_factor_all 0.0435
_refine_ls_R_factor_gt 0.0340
_refine_ls_shift/su_max 0.001
_refine_ls_shift/su_mean 0.000
_refine_ls_structure_factor_coef Fsqd
_refine_ls_weighting_details 'w=1/[\s^2^(Fo^2^)+(0.0575P)^2^+30.2001P] where P=(Fo^2^+2Fc^2^)/3'
_refine_ls_weighting_scheme calc
_refine_ls_wR_factor_gt 0.0937
_refine_ls_wR_factor_ref 0.0997
_reflns_Friedel_coverage 0.868
_reflns_Friedel_fraction_full 0.993
_reflns_Friedel_fraction_max 0.879
_reflns_number_gt 27619
_reflns_number_total 32337
_reflns_threshold_expression 'I > 2\s(I)'
_cod_data_source_file c6sc04288k2.cif
_cod_data_source_block SL-08_c-2
_cod_depositor_comments 'Adding full bibliography for 1544385--1544386.cif.'
_cod_database_code 1544386
_shelx_shelxl_version_number 2014/7
_shelx_space_group_comment
;
The symmetry employed for this shelxl refinement is uniquely defined
by the following loop, which should always be used as a source of
symmetry information in preference to the above space-group names.
They are only intended as comments.
;
_shelx_estimated_absorpt_t_min 0.375
_shelx_estimated_absorpt_t_max 0.679

loop_
_space_group_symop_operation_xyz
'x, y, z'
'-x, y, -z'
'x+1/2, y+1/2, z'
'-x+1/2, y+1/2, -z'

loop_
_atom_site_label
_atom_site_type_symbol
_atom_site_fract_x
_atom_site_fract_y
_atom_site_fract_z
_atom_site_U_iso_or_equiv
_atom_site_adp_type
_atom_site_occupancy
_atom_site_site_symmetry_order
_atom_site_calc_flag
_atom_site_refinement_flags_posn
_atom_site_refinement_flags_adp
_atom_site_refinement_flags_occupancy
_atom_site_disorder_assembly
_atom_site_disorder_group
Zn1A Zn 0.66945(13) 0.8606(3) 0.51781(12) 0.0393(7) Uani 0.677(15) 1 d . . P A 1
I21A I 0.72951(9) 0.76499(18) 0.54022(8) 0.0526(6) Uani 0.677(15) 1 d . . P A 1
I22A I 0.62295(10) 0.8449(2) 0.44411(10) 0.0614(7) Uani 0.677(15) 1 d . . P A 1
Zn1B Zn 0.6770(5) 0.8593(8) 0.5259(5) 0.091(3) Uani 0.323(15) 1 d . . P A 2
I21B I 0.7402(4) 0.7767(6) 0.5520(6) 0.102(3) Uani 0.323(15) 1 d . . P A 2
I22B I 0.6328(5) 0.8344(7) 0.4491(4) 0.101(2) Uani 0.323(15) 1 d . . P A 2
Zn2A Zn 0.37539(11) 1.0993(3) 0.68722(13) 0.0399(7) Uani 0.781(10) 1 d . . P B 1
I23A I 0.39534(9) 1.23668(16) 0.64821(7) 0.0742(7) Uani 0.781(10) 1 d . . P B 1
I24A I 0.35685(7) 1.1000(2) 0.76158(7) 0.0698(6) Uani 0.781(10) 1 d . . P B 1
Zn2B Zn 0.3727(6) 1.0953(17) 0.6947(7) 0.101(7) Uani 0.219(10) 1 d . . P B 2
I23B I 0.3840(3) 1.2475(5) 0.6608(6) 0.116(4) Uani 0.219(10) 1 d . . P B 2
I24B I 0.3493(5) 1.0795(16) 0.7647(5) 0.158(6) Uani 0.219(10) 1 d . . P B 2
Zn3 Zn 0.08444(3) 1.12647(8) 0.34226(3) 0.0483(3) Uani 1 1 d . . . . .
I25A I 0.02536(15) 1.1494(5) 0.37835(9) 0.0589(10) Uani 0.61(3) 1 d . . P C 1
I26A I 0.11819(16) 1.2407(3) 0.30478(15) 0.0703(9) Uani 0.61(3) 1 d . . P C 1
I25B I 0.0289(2) 1.1650(7) 0.3761(2) 0.0714(17) Uani 0.39(3) 1 d . . P C 2
I26B I 0.1267(5) 1.2330(6) 0.30529(18) 0.077(2) Uani 0.39(3) 1 d . . P C 2
Zn4A Zn -0.1250(3) 0.3950(7) 0.1853(3) 0.0385(13) Uani 0.556(19) 1 d . . P D 1
I27A I -0.10341(11) 0.2594(3) 0.14607(12) 0.0688(10) Uani 0.556(19) 1 d . . P D 1
I28A I -0.14759(17) 0.4077(8) 0.2596(2) 0.117(2) Uani 0.556(19) 1 d . . P D 1
Zn4B Zn -0.1255(4) 0.4089(11) 0.1890(4) 0.062(3) Uani 0.444(19) 1 d . . P D 2
I27B I -0.10540(18) 0.2685(4) 0.1527(3) 0.116(2) Uani 0.444(19) 1 d . . P D 2
I28B I -0.14976(15) 0.3870(4) 0.25642(16) 0.0619(13) Uani 0.444(19) 1 d . . P D 2
Zn5 Zn 0.17040(3) 0.63923(7) 0.02075(3) 0.0457(2) Uani 1 1 d . . . . .
I29A I 0.23061(5) 0.73579(15) 0.04307(7) 0.0472(7) Uani 0.80(2) 1 d . . P E 1
I30A I 0.12364(5) 0.6554(2) -0.05361(8) 0.0535(7) Uani 0.80(2) 1 d . . P E 1
I29B I 0.2334(5) 0.7270(12) 0.0497(8) 0.112(6) Uani 0.20(2) 1 d . . P E 2
I30B I 0.1244(4) 0.6702(13) -0.0482(6) 0.114(6) Uani 0.20(2) 1 d . . P E 2
Zn6 Zn 0.08210(3) -0.12327(7) -0.15824(3) 0.0445(2) Uani 1 1 d . . . . .
I31A I 0.11534(4) -0.24294(14) -0.19624(6) 0.0519(6) Uani 0.866(16) 1 d . . P F 1
I32A I 0.02356(7) -0.1443(2) -0.12311(8) 0.0737(9) Uani 0.866(16) 1 d . . P F 1
I31B I 0.1208(8) -0.2297(14) -0.1968(6) 0.125(8) Uani 0.134(16) 1 d . . P F 2
I32B I 0.0250(2) -0.1502(7) -0.1214(3) 0.021(3) Uani 0.134(16) 1 d . . P F 2
N51 N 0.6385(2) 0.8439(5) 0.5674(3) 0.0543(19) Uani 1 1 d . . . . .
N52 N 0.5706(2) 0.4845(5) 0.7979(2) 0.0416(16) Uani 1 1 d . . . . .
N53 N 0.42099(19) 1.0121(5) 0.6904(2) 0.0466(18) Uani 1 1 d . . . . .
N54 N 0.57569(19) 0.7276(5) 0.6872(2) 0.0440(17) Uani 1 1 d . . . . .
N55 N 0.52442(19) 0.7734(6) 0.7211(2) 0.0459(17) Uani 1 1 d . . . . .
N56 N 0.53937(19) 0.8573(5) 0.6614(2) 0.0453(17) Uani 1 1 d . . . . .
N57 N 0.33178(19) 1.0354(5) 0.6437(2) 0.0451(17) Uani 1 1 d . . . . .
N58 N 0.1839(2) 0.4975(5) 0.5253(3) 0.0470(18) Uani 1 1 d . . . . .
N59 N 0.1240(2) 1.0590(5) 0.3897(2) 0.0474(18) Uani 1 1 d . . . . .
N60 N 0.2340(2) 0.8154(4) 0.5613(2) 0.0400(16) Uani 1 1 d . . . . .
N61 N 0.1816(2) 0.8283(5) 0.5002(2) 0.0430(17) Uani 1 1 d . . . . .
N62 N 0.22092(19) 0.9551(5) 0.5230(2) 0.0399(15) Uani 1 1 d . . . . .
N63 N 0.0702(2) 1.0201(5) 0.2984(2) 0.0498(19) Uani 1 1 d . . . . .
N64 N -0.07999(19) 0.4927(5) 0.1916(2) 0.0420(16) Uani 1 1 d . . . . .
N65 N 0.1391(2) 0.6564(5) 0.0690(2) 0.0494(18) Uani 1 1 d . . . . .
N66 N 0.02349(17) 0.7282(4) 0.22247(18) 0.0344(14) Uani 1 1 d . . . . .
N67 N 0.03711(18) 0.6466(5) 0.1621(2) 0.0415(16) Uani 1 1 d . . . . .
N68 N 0.07445(18) 0.7768(5) 0.1878(2) 0.0400(15) Uani 1 1 d . . . . .
N69 N 0.1836(2) 0.5028(5) 0.0266(2) 0.0466(18) Uani 1 1 d . . . . .
N70 N 0.33282(19) -0.0346(5) 0.1412(2) 0.0414(16) Uani 1 1 d . . . . .
N71 N 0.1222(2) -0.0588(4) -0.1096(2) 0.0425(16) Uani 1 1 d . . . . .
N72 N 0.23540(18) 0.1851(5) 0.0589(2) 0.0397(16) Uani 1 1 d . . . . .
N73 N 0.22200(19) 0.0466(4) 0.0211(2) 0.0401(16) Uani 1 1 d . . . . .
N74 N 0.18252(19) 0.1746(4) -0.0016(2) 0.0425(17) Uani 1 1 d . . . . .
C101 C 0.6057(4) 0.8839(10) 0.5641(5) 0.092(4) Uani 1 1 d . . . . .
H101 H 0.5974 0.9226 0.5397 0.110 Uiso 1 1 calc R U . . .
C102 C 0.5823(4) 0.8746(12) 0.5933(5) 0.106(5) Uani 1 1 d . . . . .
H102 H 0.5588 0.9076 0.5895 0.128 Uiso 1 1 calc R U . . .
C103 C 0.5926(3) 0.8165(7) 0.6288(3) 0.050(2) Uani 1 1 d . . . . .
C104 C 0.6283(3) 0.7740(8) 0.6321(3) 0.061(3) Uani 1 1 d . . . . .
H104 H 0.6375 0.7342 0.6559 0.074 Uiso 1 1 calc R U . . .
C105 C 0.6494(3) 0.7893(7) 0.6020(3) 0.061(3) Uani 1 1 d . . . . .
H105 H 0.6737 0.7598 0.6052 0.073 Uiso 1 1 calc R U . . .
C106 C 0.5977(3) 0.5112(8) 0.7763(3) 0.058(2) Uani 1 1 d . . . . .
H106 H 0.6210 0.4775 0.7795 0.070 Uiso 1 1 calc R U . . .
C107 C 0.5932(2) 0.5857(7) 0.7496(3) 0.051(2) Uani 1 1 d . . . . .
H107 H 0.6131 0.6033 0.7348 0.062 Uiso 1 1 calc R U . . .
C108 C 0.5589(2) 0.6354(6) 0.7445(2) 0.0417(19) Uani 1 1 d . . . . .
C109 C 0.5313(2) 0.6096(6) 0.7675(3) 0.044(2) Uani 1 1 d . . . . .
H109 H 0.5082 0.6435 0.7656 0.053 Uiso 1 1 calc R U . . .
C110 C 0.5378(2) 0.5335(7) 0.7935(3) 0.046(2) Uani 1 1 d . . . . .
H110 H 0.5184 0.5149 0.8089 0.056 Uiso 1 1 calc R U . . .
C111 C 0.4355(3) 0.9990(9) 0.6558(3) 0.072(3) Uani 1 1 d . . . . .
H111 H 0.4230 1.0266 0.6292 0.086 Uiso 1 1 calc R U . . .
C112 C 0.4678(3) 0.9478(10) 0.6550(3) 0.080(4) Uani 1 1 d . . . . .
H112 H 0.4788 0.9450 0.6295 0.096 Uiso 1 1 calc R U . . .
C113 C 0.4838(2) 0.9000(6) 0.6930(2) 0.0402(18) Uani 1 1 d . . . . .
C114 C 0.4677(2) 0.9082(7) 0.7289(3) 0.051(2) Uani 1 1 d . . . . .
H114 H 0.4782 0.8763 0.7551 0.061 Uiso 1 1 calc R U . . .
C115 C 0.4367(2) 0.9624(7) 0.7269(3) 0.051(2) Uani 1 1 d . . . . .
H115 H 0.4252 0.9664 0.7520 0.061 Uiso 1 1 calc R U . . .
C116 C 0.5677(2) 0.8001(6) 0.6609(3) 0.045(2) Uani 1 1 d . . . . .
C117 C 0.5530(2) 0.7172(6) 0.7160(2) 0.0411(19) Uani 1 1 d . . . . .
C118 C 0.5184(2) 0.8417(6) 0.6919(3) 0.043(2) Uani 1 1 d . . . . .
C119 C 0.3102(2) 1.0799(6) 0.6104(3) 0.052(2) Uani 1 1 d . . . . .
H119 H 0.3154 1.1417 0.6061 0.062 Uiso 1 1 calc R U . . .
C120 C 0.2799(3) 1.0375(7) 0.5817(3) 0.053(2) Uani 1 1 d . . . . .
H120 H 0.2643 1.0711 0.5588 0.064 Uiso 1 1 calc R U . . .
C121 C 0.2728(2) 0.9485(5) 0.5863(3) 0.0380(18) Uani 1 1 d . . . . .
C122 C 0.2955(2) 0.9028(6) 0.6213(3) 0.047(2) Uani 1 1 d . . . . .
H122 H 0.2911 0.8407 0.6259 0.057 Uiso 1 1 calc R U . . .
C123 C 0.3243(2) 0.9481(6) 0.6490(3) 0.044(2) Uani 1 1 d . . . . .
H123 H 0.3395 0.9164 0.6729 0.053 Uiso 1 1 calc R U . . .
C124 C 0.2153(3) 0.5281(7) 0.5510(3) 0.053(2) Uani 1 1 d . . . . .
H124 H 0.2338 0.4868 0.5664 0.063 Uiso 1 1 calc R U . . .
C125 C 0.2220(3) 0.6227(7) 0.5564(3) 0.060(3) Uani 1 1 d . . . . .
H125 H 0.2433 0.6444 0.5776 0.072 Uiso 1 1 calc R U . . .
C126 C 0.1975(2) 0.6818(6) 0.5308(3) 0.044(2) Uani 1 1 d . . . . .
C127 C 0.1654(3) 0.6481(7) 0.5050(4) 0.069(3) Uani 1 1 d . . . . .
H127 H 0.1468 0.6875 0.4884 0.082 Uiso 1 1 calc R U . . .
C128 C 0.1593(3) 0.5548(7) 0.5027(4) 0.069(3) Uani 1 1 d . . . . .
H128 H 0.1366 0.5322 0.4840 0.083 Uiso 1 1 calc R U . . .
C129 C 0.1175(4) 0.9727(7) 0.3966(4) 0.092(5) Uani 1 1 d . . . . .
H129 H 0.0973 0.9431 0.3767 0.110 Uiso 1 1 calc R U . . .
C130 C 0.1390(3) 0.9225(7) 0.4316(4) 0.081(4) Uani 1 1 d . . . . .
H130 H 0.1332 0.8610 0.4359 0.097 Uiso 1 1 calc R U . . .
C131 C 0.1688(2) 0.9662(5) 0.4596(3) 0.0386(18) Uani 1 1 d . . . . .
C132 C 0.1745(3) 1.0556(6) 0.4532(3) 0.048(2) Uani 1 1 d . . . . .
H132 H 0.1938 1.0876 0.4731 0.058 Uiso 1 1 calc R U . . .
C133 C 0.1521(2) 1.0998(6) 0.4178(3) 0.045(2) Uani 1 1 d . . . . .
H133 H 0.1571 1.1617 0.4134 0.054 Uiso 1 1 calc R U . . .
C134 C 0.2401(2) 0.9034(6) 0.5550(3) 0.0361(18) Uani 1 1 d . . . . .
C135 C 0.2049(2) 0.7811(6) 0.5317(3) 0.0381(18) Uani 1 1 d . . . . .
C136 C 0.1921(2) 0.9137(6) 0.4964(3) 0.043(2) Uani 1 1 d . . . . .
C137 C 0.0941(3) 0.9979(7) 0.2723(3) 0.063(3) Uani 1 1 d . . . . .
H137 H 0.1158 1.0359 0.2719 0.075 Uiso 1 1 calc R U . . .
C138 C 0.0893(3) 0.9215(7) 0.2452(3) 0.067(3) Uani 1 1 d . . . . .
H138 H 0.1074 0.9077 0.2272 0.080 Uiso 1 1 calc R U . . .
C139 C 0.0579(2) 0.8672(6) 0.2453(2) 0.0393(18) Uani 1 1 d . . . . .
C140 C 0.0323(2) 0.8912(6) 0.2712(3) 0.047(2) Uani 1 1 d . . . . .
H140 H 0.0098 0.8557 0.2710 0.056 Uiso 1 1 calc R U . . .
C141 C 0.0390(2) 0.9674(6) 0.2978(3) 0.044(2) Uani 1 1 d . . . . .
H141 H 0.0213 0.9825 0.3159 0.053 Uiso 1 1 calc R U . . .
C142 C -0.0626(2) 0.5295(6) 0.2287(3) 0.0425(19) Uani 1 1 d . . . . .
H142 H -0.0715 0.5165 0.2549 0.051 Uiso 1 1 calc R U . . .
C143 C -0.0309(2) 0.5881(6) 0.2305(3) 0.0397(18) Uani 1 1 d . . . . .
H143 H -0.0196 0.6170 0.2573 0.048 Uiso 1 1 calc R U . . .
C144 C -0.0164(2) 0.6031(6) 0.1928(3) 0.0408(19) Uani 1 1 d . . . . .
C145 C -0.0362(2) 0.5643(7) 0.1539(3) 0.051(2) Uani 1 1 d . . . . .
H145 H -0.0284 0.5760 0.1269 0.061 Uiso 1 1 calc R U . . .
C146 C -0.0671(3) 0.5090(8) 0.1550(3) 0.057(3) Uani 1 1 d . . . . .
H146 H -0.0799 0.4811 0.1285 0.068 Uiso 1 1 calc R U . . .
C147 C 0.1491(3) 0.7153(9) 0.1016(4) 0.072(3) Uani 1 1 d . . . . .
H147 H 0.1729 0.7468 0.1043 0.087 Uiso 1 1 calc R U . . .
C148 C 0.1255(3) 0.7325(8) 0.1326(4) 0.071(3) Uani 1 1 d . . . . .
H148 H 0.1332 0.7755 0.1553 0.086 Uiso 1 1 calc R U . . .
C149 C 0.0921(3) 0.6874(6) 0.1294(3) 0.045(2) Uani 1 1 d . . . . .
C150 C 0.0827(3) 0.6235(9) 0.0978(4) 0.088(4) Uani 1 1 d . . . . .
H150 H 0.0596 0.5894 0.0956 0.106 Uiso 1 1 calc R U . . .
C151 C 0.1070(4) 0.6087(10) 0.0693(5) 0.105(5) Uani 1 1 d . . . . .
H151 H 0.1006 0.5615 0.0484 0.125 Uiso 1 1 calc R U . . .
C152 C 0.0516(2) 0.7852(6) 0.2172(2) 0.0389(18) Uani 1 1 d . . . . .
C153 C 0.0168(2) 0.6635(6) 0.1930(2) 0.0377(17) Uani 1 1 d . . . . .
C154 C 0.0665(2) 0.7044(6) 0.1621(3) 0.0417(19) Uani 1 1 d . . . . .
C155 C 0.1582(3) 0.4442(6) 0.0042(3) 0.059(3) Uani 1 1 d . . . . .
H155 H 0.1349 0.4671 -0.0130 0.070 Uiso 1 1 calc R U . . .
C156 C 0.1640(3) 0.3528(6) 0.0047(3) 0.053(2) Uani 1 1 d . . . . .
H156 H 0.1457 0.3142 -0.0128 0.064 Uiso 1 1 calc R U . . .
C157 C 0.1973(3) 0.3177(5) 0.0313(3) 0.042(2) Uani 1 1 d . . . . .
C158 C 0.2245(2) 0.3784(5) 0.0546(3) 0.0406(18) Uani 1 1 d . . . . .
H158 H 0.2482 0.3577 0.0718 0.049 Uiso 1 1 calc R U . . .
C159 C 0.2157(3) 0.4686(6) 0.0516(3) 0.047(2) Uani 1 1 d . . . . .
H159 H 0.2335 0.5093 0.0685 0.056 Uiso 1 1 calc R U . . .
C160 C 0.3121(2) -0.0774(6) 0.1062(3) 0.051(2) Uani 1 1 d . . . . .
H160 H 0.3180 -0.1387 0.1016 0.061 Uiso 1 1 calc R U . . .
C161 C 0.2831(2) -0.0376(6) 0.0770(3) 0.046(2) Uani 1 1 d . . . . .
H161 H 0.2694 -0.0701 0.0524 0.055 Uiso 1 1 calc R U . . .
C162 C 0.2738(2) 0.0531(6) 0.0839(2) 0.0374(18) Uani 1 1 d . . . . .
C163 C 0.2961(2) 0.0978(6) 0.1192(3) 0.047(2) Uani 1 1 d . . . . .
H163 H 0.2919 0.1599 0.1240 0.057 Uiso 1 1 calc R U . . .
C164 C 0.3244(3) 0.0509(7) 0.1470(3) 0.056(3) Uani 1 1 d . . . . .
H164 H 0.3387 0.0815 0.1719 0.067 Uiso 1 1 calc R U . . .
C165 C 0.1170(4) 0.0293(7) -0.1027(4) 0.092(5) Uani 1 1 d . . . . .
H165 H 0.0968 0.0600 -0.1221 0.111 Uiso 1 1 calc R U . . .
C166 C 0.1386(4) 0.0754(7) -0.0702(4) 0.088(4) Uani 1 1 d . . . . .
H166 H 0.1335 0.1376 -0.0669 0.106 Uiso 1 1 calc R U . . .
C167 C 0.1678(3) 0.0355(6) -0.0417(3) 0.050(2) Uani 1 1 d . . . . .
C168 C 0.1742(2) -0.0561(5) -0.0476(3) 0.0416(19) Uani 1 1 d . . . . .
H168 H 0.1941 -0.0878 -0.0283 0.050 Uiso 1 1 calc R U . . .
C169 C 0.1504(2) -0.0994(6) -0.0825(2) 0.0427(19) Uani 1 1 d . . . . .
H169 H 0.1548 -0.1616 -0.0869 0.051 Uiso 1 1 calc R U . . .
C170 C 0.2056(2) 0.2195(5) 0.0296(3) 0.043(2) Uani 1 1 d . . . . .
C171 C 0.2417(2) 0.0973(5) 0.0531(3) 0.0385(18) Uani 1 1 d . . . . .
C172 C 0.1918(2) 0.0871(5) -0.0045(3) 0.0374(18) Uani 1 1 d . . . . .
O201 O 0.3097(2) 0.4997(6) 0.2383(2) 0.064(2) Uani 0.710(3) 1 d D U P G 3
C202 C 0.3173(3) 0.4330(10) 0.2730(3) 0.063(3) Uani 0.710(3) 1 d D U P G 3
H202 H 0.3452 0.4153 0.2794 0.076 Uiso 0.710(3) 1 calc R U P G 3
C203 C 0.3057(4) 0.4713(11) 0.3131(4) 0.074(4) Uani 0.710(3) 1 d D U P G 3
C204 C 0.2658(4) 0.5117(9) 0.2989(4) 0.066(3) Uani 0.710(3) 1 d D U P G 3
H20A H 0.2677 0.5697 0.2838 0.079 Uiso 0.710(3) 1 calc R U P G 3
H20B H 0.2546 0.5236 0.3251 0.079 Uiso 0.710(3) 1 calc R U P G 3
C205 C 0.2393(3) 0.4473(8) 0.2678(3) 0.053(3) Uani 0.710(3) 1 d D U P G 3
H20C H 0.2158 0.4811 0.2540 0.063 Uiso 0.710(3) 1 calc R U P G 3
H20D H 0.2310 0.3989 0.2858 0.063 Uiso 0.710(3) 1 calc R U P G 3
C206 C 0.2236(3) 0.3526(10) 0.1987(4) 0.064(3) Uani 0.710(3) 1 d D U P G 3
C207 C 0.2016(3) 0.4191(12) 0.1678(3) 0.067(4) Uani 0.710(3) 1 d D U P G 3
C208 C 0.2112(4) 0.5046(13) 0.1647(4) 0.077(4) Uani 0.710(3) 1 d D U P G 3
H208 H 0.1939 0.5409 0.1446 0.092 Uiso 0.710(3) 1 calc R U P G 3
C209 C 0.2472(4) 0.5501(9) 0.1901(4) 0.063(3) Uani 0.710(3) 1 d D U P G 3
H209 H 0.2409 0.5818 0.2162 0.076 Uiso 0.710(3) 1 calc R U P G 3
C210 C 0.2760(3) 0.4737(8) 0.2056(3) 0.051(2) Uani 0.710(3) 1 d D U P G 3
C211 C 0.2559(3) 0.4025(7) 0.2307(3) 0.046(2) Uani 0.710(3) 1 d D U P G 3
C212 C 0.2914(3) 0.3523(8) 0.2550(4) 0.055(3) Uani 0.710(3) 1 d D U P G 3
H21A H 0.3032 0.3147 0.2348 0.066 Uiso 0.710(3) 1 calc R U P G 3
H21B H 0.2853 0.3143 0.2789 0.066 Uiso 0.710(3) 1 calc R U P G 3
C213 C 0.3086(4) 0.4065(14) 0.3518(4) 0.095(6) Uani 0.710(3) 1 d D U P G 3
H21C H 0.3005 0.4374 0.3763 0.142 Uiso 0.710(3) 1 calc R U P G 3
H21D H 0.2917 0.3544 0.3429 0.142 Uiso 0.710(3) 1 calc R U P G 3
H21E H 0.3354 0.3860 0.3610 0.142 Uiso 0.710(3) 1 calc R U P G 3
Cl21 Cl 0.33941(17) 0.5626(4) 0.33245(12) 0.130(2) Uani 0.710(3) 1 d D U P G 3
C215 C 0.2390(5) 0.2783(10) 0.1733(5) 0.087(5) Uani 0.710(3) 1 d D U P G 3
H21F H 0.2534 0.2346 0.1940 0.130 Uiso 0.710(3) 1 calc R U P G 3
H21G H 0.2172 0.2479 0.1542 0.130 Uiso 0.710(3) 1 calc R U P G 3
H21H H 0.2561 0.3043 0.1554 0.130 Uiso 0.710(3) 1 calc R U P G 3
C216 C 0.1955(4) 0.3045(12) 0.2247(4) 0.086(5) Uani 0.710(3) 1 d D U P G 3
H21I H 0.2101 0.2605 0.2451 0.129 Uiso 0.710(3) 1 calc R U P G 3
H21J H 0.1839 0.3494 0.2412 0.129 Uiso 0.710(3) 1 calc R U P G 3
H21K H 0.1750 0.2735 0.2039 0.129 Uiso 0.710(3) 1 calc R U P G 3
Br21 Br 0.15471(5) 0.3838(2) 0.13000(5) 0.1193(10) Uani 0.710(3) 1 d D U P G 3
O218 O 0.2577(4) 0.6141(8) 0.1609(3) 0.089(3) Uani 0.710(3) 1 d D U P G 3
C219 C 0.2863(8) 0.6754(17) 0.1805(7) 0.126(8) Uani 0.710(3) 1 d D U P G 3
H21L H 0.2919 0.7171 0.1581 0.190 Uiso 0.710(3) 1 calc R U P G 3
H21M H 0.2771 0.7093 0.2034 0.190 Uiso 0.710(3) 1 calc R U P G 3
H21N H 0.3099 0.6425 0.1935 0.190 Uiso 0.710(3) 1 calc R U P G 3
C220 C 0.2930(3) 0.4434(9) 0.1665(3) 0.051(3) Uani 0.710(3) 1 d D U P G 3
H22A H 0.2721 0.4244 0.1424 0.077 Uiso 0.710(3) 1 calc R U P G 3
H22B H 0.3072 0.4936 0.1565 0.077 Uiso 0.710(3) 1 calc R U P G 3
H22C H 0.3108 0.3929 0.1753 0.077 Uiso 0.710(3) 1 calc R U P G 3
O301 O 0.4055(11) 0.088(2) 0.3966(9) 0.075(12) Uani 0.1449(15) 1 d D U P G -4
C302 C 0.3893(9) 0.080(2) 0.3499(10) 0.057(12) Uani 0.1449(15) 1 d D U P G -4
H302 H 0.3890 0.0165 0.3393 0.069 Uiso 0.1449(15) 1 calc R U P G -4
C303 C 0.3491(9) 0.120(2) 0.3424(11) 0.052(9) Uani 0.1449(15) 1 d D U P G -4
C304 C 0.3508(11) 0.205(2) 0.3698(15) 0.053(8) Uani 0.1449(15) 1 d D U P G -4
H30A H 0.3550 0.1893 0.4014 0.064 Uiso 0.1449(15) 1 calc R U P G -4
H30B H 0.3263 0.2389 0.3616 0.064 Uiso 0.1449(15) 1 calc R U P G -4
C305 C 0.3855(9) 0.261(2) 0.3599(16) 0.055(9) Uani 0.1449(15) 1 d D U P G -4
H30C H 0.3773 0.2873 0.3302 0.067 Uiso 0.1449(15) 1 calc R U P G -4
H30D H 0.3897 0.3119 0.3809 0.067 Uiso 0.1449(15) 1 calc R U P G -4
C306 C 0.4563(9) 0.286(2) 0.3591(11) 0.073(12) Uani 0.1449(15) 1 d D U P G -4
C307 C 0.4760(12) 0.314(2) 0.4040(11) 0.051(12) Uani 0.1449(15) 1 d D U P G -4
C308 C 0.4666(16) 0.281(3) 0.4406(12) 0.087(17) Uani 0.1449(15) 1 d D U P G -4
H308 H 0.4820 0.3011 0.4675 0.104 Uiso 0.1449(15) 1 calc R U P G -4
C309 C 0.4344(13) 0.215(3) 0.4445(11) 0.086(14) Uani 0.1449(15) 1 d D U P G -4
H309 H 0.4091 0.2472 0.4408 0.103 Uiso 0.1449(15) 1 calc R U P G -4
C310 C 0.4355(10) 0.156(2) 0.4039(10) 0.063(12) Uani 0.1449(15) 1 d D U P G -4
C311 C 0.4249(8) 0.215(2) 0.3616(10) 0.048(11) Uani 0.1449(15) 1 d D U P G -4
C312 C 0.4152(11) 0.141(3) 0.3281(10) 0.054(12) Uani 0.1449(15) 1 d D U P G -4
H31A H 0.4388 0.1087 0.3238 0.065 Uiso 0.1449(15) 1 calc R U P G -4
H31B H 0.4012 0.1643 0.2994 0.065 Uiso 0.1449(15) 1 calc R U P G -4
C313 C 0.3323(16) 0.130(4) 0.2940(13) 0.10(3) Uani 0.1449(15) 1 d D . P G -4
H31C H 0.3327 0.0708 0.2797 0.147 Uiso 0.1449(15) 1 calc R U P G -4
H31D H 0.3056 0.1511 0.2899 0.147 Uiso 0.1449(15) 1 calc R U P G -4
H31E H 0.3477 0.1727 0.2809 0.147 Uiso 0.1449(15) 1 calc R U P G -4
Cl31 Cl 0.3209(7) 0.0376(13) 0.3649(7) 0.096(7) Uani 0.1449(15) 1 d D . P G -4
C315 C 0.4885(12) 0.242(4) 0.3392(18) 0.069(12) Uani 0.1449(15) 1 d D U P G -4
H31F H 0.4776 0.2218 0.3093 0.103 Uiso 0.1449(15) 1 calc R U P G -4
H31G H 0.5089 0.2866 0.3384 0.103 Uiso 0.1449(15) 1 calc R U P G -4
H31H H 0.4993 0.1907 0.3573 0.103 Uiso 0.1449(15) 1 calc R U P G -4
C316 C 0.4430(12) 0.369(3) 0.3284(15) 0.066(13) Uani 0.1449(15) 1 d D U P G -4
H31I H 0.4302 0.3479 0.2992 0.099 Uiso 0.1449(15) 1 calc R U P G -4
H31J H 0.4249 0.4058 0.3411 0.099 Uiso 0.1449(15) 1 calc R U P G -4
H31K H 0.4657 0.4055 0.3259 0.099 Uiso 0.1449(15) 1 calc R U P G -4
Br31 Br 0.5097(2) 0.4142(6) 0.4117(3) 0.096(3) Uani 0.1449(15) 1 d D U P G -4
O318 O 0.4422(14) 0.168(3) 0.4844(12) 0.098(13) Uani 0.1449(15) 1 d D U P G -4
C319 C 0.4424(17) 0.200(6) 0.5258(16) 0.099(19) Uani 0.1449(15) 1 d D U P G -4
H31L H 0.4488 0.1517 0.5474 0.148 Uiso 0.1449(15) 1 calc R U P G -4
H31M H 0.4618 0.2484 0.5327 0.148 Uiso 0.1449(15) 1 calc R U P G -4
H31N H 0.4168 0.2247 0.5270 0.148 Uiso 0.1449(15) 1 calc R U P G -4
C320 C 0.4736(14) 0.105(5) 0.415(2) 0.12(3) Uani 0.1449(15) 1 d D U P G -4
H32A H 0.4951 0.1476 0.4202 0.175 Uiso 0.1449(15) 1 calc R U P G -4
H32B H 0.4742 0.0682 0.4413 0.175 Uiso 0.1449(15) 1 calc R U P G -4
H32C H 0.4760 0.0653 0.3903 0.175 Uiso 0.1449(15) 1 calc R U P G -4
C90A C 0.3853(11) 0.509(3) 0.4548(11) 0.273(18) Uani 0.710(3) 1 d D U P G 3
H90A H 0.3645 0.5461 0.4371 0.328 Uiso 0.710(3) 1 calc R U P G 3
H90B H 0.3736 0.4547 0.4652 0.328 Uiso 0.710(3) 1 calc R U P G 3
C91A C 0.4084(14) 0.564(3) 0.4945(13) 0.289(18) Uani 0.710(3) 1 d D U P G 3
H91A H 0.3899 0.5897 0.5115 0.347 Uiso 0.710(3) 1 calc R U P G 3
H91B H 0.4261 0.5233 0.5142 0.347 Uiso 0.710(3) 1 calc R U P G 3
C92A C 0.4318(14) 0.640(2) 0.4807(11) 0.246(15) Uani 0.710(3) 1 d D U P G 3
H92A H 0.4135 0.6883 0.4675 0.295 Uiso 0.710(3) 1 calc R U P G 3
H92B H 0.4482 0.6661 0.5075 0.295 Uiso 0.710(3) 1 calc R U P G 3
C93A C 0.4569(12) 0.620(3) 0.4496(15) 0.31(2) Uani 0.710(3) 1 d D U P G 3
H93A H 0.4787 0.5808 0.4635 0.367 Uiso 0.710(3) 1 calc R U P G 3
H93B H 0.4675 0.6761 0.4395 0.367 Uiso 0.710(3) 1 calc R U P G 3
C94A C 0.4305(16) 0.571(3) 0.4106(13) 0.30(2) Uani 0.710(3) 1 d D U P G 3
H94A H 0.4081 0.6095 0.3980 0.359 Uiso 0.710(3) 1 calc R U P G 3
H94B H 0.4452 0.5581 0.3873 0.359 Uiso 0.710(3) 1 calc R U P G 3
C95A C 0.4163(14) 0.483(3) 0.4273(15) 0.291(19) Uani 0.710(3) 1 d D U P G 3
H95A H 0.4381 0.4498 0.4459 0.349 Uiso 0.710(3) 1 calc R U P G 3
H95B H 0.4046 0.4433 0.4024 0.349 Uiso 0.710(3) 1 calc R U P G 3
C90B C 0.5486(9) 0.645(2) 0.1666(14) 0.260(18) Uani 0.710(3) 1 d D U P G 3
H90C H 0.5443 0.6492 0.1970 0.312 Uiso 0.710(3) 1 calc R U P G 3
H90D H 0.5545 0.5820 0.1594 0.312 Uiso 0.710(3) 1 calc R U P G 3
C91B C 0.5152(11) 0.691(3) 0.1308(14) 0.291(19) Uani 0.710(3) 1 d D U P G 3
H91C H 0.5241 0.6959 0.1027 0.349 Uiso 0.710(3) 1 calc R U P G 3
H91D H 0.4920 0.6516 0.1259 0.349 Uiso 0.710(3) 1 calc R U P G 3
C92B C 0.5043(11) 0.784(3) 0.1451(17) 0.31(2) Uani 0.710(3) 1 d D U P G 3
H92C H 0.4994 0.7793 0.1752 0.372 Uiso 0.710(3) 1 calc R U P G 3
H92D H 0.4796 0.8020 0.1257 0.372 Uiso 0.710(3) 1 calc R U P G 3
C93B C 0.5336(8) 0.8604(19) 0.1446(8) 0.146(9) Uani 0.710(3) 1 d D U P G 3
H93C H 0.5272 0.9161 0.1592 0.175 Uiso 0.710(3) 1 calc R U P G 3
H93D H 0.5383 0.8739 0.1149 0.175 Uiso 0.710(3) 1 calc R U P G 3
C94B C 0.5669(9) 0.804(2) 0.1736(11) 0.236(15) Uani 0.710(3) 1 d D U P G 3
H94C H 0.5903 0.8424 0.1799 0.283 Uiso 0.710(3) 1 calc R U P G 3
H94D H 0.5593 0.7916 0.2020 0.283 Uiso 0.710(3) 1 calc R U P G 3
C95B C 0.5782(10) 0.715(2) 0.1557(16) 0.293(19) Uani 0.710(3) 1 d D U P G 3
H95C H 0.6049 0.6985 0.1699 0.351 Uiso 0.710(3) 1 calc R U P G 3
H95D H 0.5765 0.7192 0.1236 0.351 Uiso 0.710(3) 1 calc R U P G 3
C90C C 0.5952(3) 0.3946(7) 0.0105(4) 0.054(3) Uani 0.710(3) 1 d D U P G 3
H90E H 0.6046 0.4045 -0.0171 0.065 Uiso 0.710(3) 1 calc R U P G 3
H90F H 0.5889 0.3303 0.0139 0.065 Uiso 0.710(3) 1 calc R U P G 3
C91C C 0.6231(10) 0.437(2) 0.0534(11) 0.268(17) Uani 0.710(3) 1 d D U P G 3
H91E H 0.6372 0.3880 0.0711 0.322 Uiso 0.710(3) 1 calc R U P G 3
H91F H 0.6425 0.4765 0.0437 0.322 Uiso 0.710(3) 1 calc R U P G 3
C92C C 0.6018(19) 0.493(4) 0.0829(14) 0.40(3) Uani 0.710(3) 1 d D U P G 3
H92E H 0.6188 0.5002 0.1123 0.475 Uiso 0.710(3) 1 calc R U P G 3
H92F H 0.5783 0.4600 0.0868 0.475 Uiso 0.710(3) 1 calc R U P G 3
C93C C 0.590(2) 0.589(3) 0.0631(19) 0.41(3) Uani 0.710(3) 1 d D U P G 3
H93E H 0.5676 0.6148 0.0745 0.488 Uiso 0.710(3) 1 calc R U P G 3
H93F H 0.6116 0.6321 0.0681 0.488 Uiso 0.710(3) 1 calc R U P G 3
C94C C 0.5779(15) 0.560(3) 0.0146(16) 0.32(2) Uani 0.710(3) 1 d D U P G 3
H94E H 0.6004 0.5621 0.0001 0.381 Uiso 0.710(3) 1 calc R U P G 3
H94F H 0.5572 0.5995 -0.0016 0.381 Uiso 0.710(3) 1 calc R U P G 3
C95C C 0.5626(9) 0.460(3) 0.0166(15) 0.272(18) Uani 0.710(3) 1 d D U P G 3
H95E H 0.5553 0.4486 0.0453 0.327 Uiso 0.710(3) 1 calc R U P G 3
H95F H 0.5395 0.4500 -0.0069 0.327 Uiso 0.710(3) 1 calc R U P G 3
C90D C 0.209(3) 0.988(8) 0.315(3) 0.54(4) Uani 0.710(3) 1 d D U P G 3
H90G H 0.2105 1.0338 0.3379 0.651 Uiso 0.710(3) 1 calc R U P G 3
H90H H 0.1822 0.9820 0.2985 0.651 Uiso 0.710(3) 1 calc R U P G 3
C91D C 0.225(3) 0.897(8) 0.334(2) 0.53(4) Uani 0.710(3) 1 d D U P G 3
H91G H 0.2037 0.8646 0.3444 0.639 Uiso 0.710(3) 1 calc R U P G 3
H91H H 0.2456 0.9084 0.3604 0.639 Uiso 0.710(3) 1 calc R U P G 3
C92D C 0.241(2) 0.836(6) 0.302(4) 0.55(4) Uani 0.710(3) 1 d D U P G 3
H92G H 0.2379 0.7719 0.3099 0.657 Uiso 0.710(3) 1 calc R U P G 3
H92H H 0.2691 0.8477 0.3050 0.657 Uiso 0.710(3) 1 calc R U P G 3
C93D C 0.220(3) 0.854(8) 0.255(3) 0.55(4) Uani 0.710(3) 1 d D U P G 3
H93G H 0.1918 0.8423 0.2518 0.664 Uiso 0.710(3) 1 calc R U P G 3
H93H H 0.2297 0.8121 0.2344 0.664 Uiso 0.710(3) 1 calc R U P G 3
C94D C 0.226(3) 0.952(9) 0.242(2) 0.60(4) Uani 0.710(3) 1 d D U P G 3
H94G H 0.2027 0.9750 0.2218 0.719 Uiso 0.710(3) 1 calc R U P G 3
H94H H 0.2479 0.9546 0.2255 0.719 Uiso 0.710(3) 1 calc R U P G 3
C95D C 0.236(3) 1.013(6) 0.283(4) 0.58(4) Uani 0.710(3) 1 d D U P G 3
H95G H 0.2635 1.0045 0.2978 0.692 Uiso 0.710(3) 1 calc R U P G 3
H95H H 0.2323 1.0772 0.2745 0.692 Uiso 0.710(3) 1 calc R U P G 3
C90F C 0.2064(9) 0.972(3) 0.3386(12) 0.096(11) Uani 0.290(3) 1 d D U P G 4
H90K H 0.2088 0.9632 0.3706 0.115 Uiso 0.290(3) 1 calc R U P G 4
H90L H 0.1895 1.0248 0.3295 0.115 Uiso 0.290(3) 1 calc R U P G 4
C91F C 0.2472(9) 0.987(2) 0.3274(13) 0.102(12) Uani 0.290(3) 1 d D U P G 4
H91K H 0.2443 0.9999 0.2956 0.122 Uiso 0.290(3) 1 calc R U P G 4
H91L H 0.2596 1.0404 0.3438 0.122 Uiso 0.290(3) 1 calc R U P G 4
C92F C 0.2725(8) 0.905(2) 0.3396(10) 0.074(9) Uani 0.290(3) 1 d D U P G 4
H92K H 0.2767 0.8961 0.3718 0.089 Uiso 0.290(3) 1 calc R U P G 4
H92L H 0.2981 0.9165 0.3322 0.089 Uiso 0.290(3) 1 calc R U P G 4
C93F C 0.2566(9) 0.816(2) 0.3172(13) 0.105(13) Uani 0.290(3) 1 d D U P G 4
H93K H 0.2565 0.8184 0.2853 0.126 Uiso 0.290(3) 1 calc R U P G 4
H93L H 0.2730 0.7645 0.3300 0.126 Uiso 0.290(3) 1 calc R U P G 4
C94F C 0.2158(10) 0.804(2) 0.3247(15) 0.124(16) Uani 0.290(3) 1 d D U P G 4
H94K H 0.2173 0.7884 0.3560 0.149 Uiso 0.290(3) 1 calc R U P G 4
H94L H 0.2038 0.7525 0.3068 0.149 Uiso 0.290(3) 1 calc R U P G 4
C95F C 0.1891(9) 0.887(3) 0.3135(14) 0.113(13) Uani 0.290(3) 1 d D U P G 4
H95K H 0.1848 0.8991 0.2815 0.135 Uiso 0.290(3) 1 calc R U P G 4
H95L H 0.1636 0.8741 0.3209 0.135 Uiso 0.290(3) 1 calc R U P G 4
C90G C 0.477(2) 0.827(4) 0.539(2) 0.28(3) Uani 0.3551(15) 1 d D U P G -3
H90M H 0.4635 0.7739 0.5480 0.338 Uiso 0.3551(15) 1 calc R U P G -3
H90N H 0.5007 0.8363 0.5619 0.338 Uiso 0.3551(15) 1 calc R U P G -3
C91G C 0.4513(18) 0.908(4) 0.539(2) 0.31(3) Uani 0.3551(15) 1 d D U P G -3
H91M H 0.4450 0.9130 0.5690 0.374 Uiso 0.3551(15) 1 calc R U P G -3
H91N H 0.4267 0.8973 0.5182 0.374 Uiso 0.3551(15) 1 calc R U P G -3
C92G C 0.4687(15) 0.997(4) 0.5280(14) 0.24(3) Uani 0.3551(15) 1 d D U P G -3
H92M H 0.4864 1.0218 0.5542 0.290 Uiso 0.3551(15) 1 calc R U P G -3
H92N H 0.4479 1.0418 0.5181 0.290 Uiso 0.3551(15) 1 calc R U P G -3
C93G C 0.4910(19) 0.978(5) 0.4910(18) 0.30(3) Uani 0.3551(15) 1 d D U P G -3
H93M H 0.4728 0.9924 0.4631 0.359 Uiso 0.3551(15) 1 calc R U P G -3
H93N H 0.5118 1.0241 0.4943 0.359 Uiso 0.3551(15) 1 calc R U P G -3
C94G C 0.5099(18) 0.889(6) 0.4834(17) 0.26(3) Uani 0.3551(15) 1 d D U P G -3
H94M H 0.5369 0.8896 0.5002 0.317 Uiso 0.3551(15) 1 calc R U P G -3
H94N H 0.5109 0.8844 0.4519 0.317 Uiso 0.3551(15) 1 calc R U P G -3
C95G C 0.490(2) 0.804(5) 0.497(2) 0.28(3) Uani 0.3551(15) 1 d D U P G -3
H95M H 0.4669 0.7881 0.4734 0.334 Uiso 0.3551(15) 1 calc R U P G -3
H95N H 0.5076 0.7520 0.5009 0.334 Uiso 0.3551(15) 1 calc R U P G -3
C90J C 0.3293(16) 0.495(3) 0.3957(19) 0.151(13) Uani 0.290(3) 1 d D U P G 4
H90S H 0.3014 0.4870 0.3830 0.182 Uiso 0.290(3) 1 calc R U P G 4
H90T H 0.3387 0.4390 0.4120 0.182 Uiso 0.290(3) 1 calc R U P G 4
C91J C 0.3519(16) 0.512(5) 0.3591(15) 0.177(15) Uani 0.290(3) 1 d D U P G 4
H91S H 0.3491 0.5752 0.3491 0.213 Uiso 0.290(3) 1 calc R U P G 4
H91T H 0.3426 0.4719 0.3336 0.213 Uiso 0.290(3) 1 calc R U P G 4
C92J C 0.3950(16) 0.490(5) 0.380(2) 0.190(16) Uani 0.290(3) 1 d D U P G 4
H92S H 0.3979 0.4263 0.3893 0.228 Uiso 0.290(3) 1 calc R U P G 4
H92T H 0.4121 0.5029 0.3594 0.228 Uiso 0.290(3) 1 calc R U P G 4
C93J C 0.4050(14) 0.553(5) 0.421(2) 0.187(16) Uani 0.290(3) 1 d D U P G 4
H93S H 0.4055 0.5193 0.4487 0.225 Uiso 0.290(3) 1 calc R U P G 4
H93T H 0.4304 0.5829 0.4227 0.225 Uiso 0.290(3) 1 calc R U P G 4
C94J C 0.3719(13) 0.623(3) 0.414(2) 0.162(14) Uani 0.290(3) 1 d D U P G 4
H94S H 0.3657 0.6422 0.3824 0.194 Uiso 0.290(3) 1 calc R U P G 4
H94T H 0.3795 0.6775 0.4320 0.194 Uiso 0.290(3) 1 calc R U P G 4
C95J C 0.3355(10) 0.5763(19) 0.4267(12) 0.086(9) Uani 0.290(3) 1 d D U P G 4
H95S H 0.3412 0.5574 0.4579 0.103 Uiso 0.290(3) 1 calc R U P G 4
H95T H 0.3127 0.6166 0.4215 0.103 Uiso 0.290(3) 1 calc R U P G 4
C90K C 0.7123(13) 0.415(3) 0.1504(13) 0.124(11) Uani 0.290(3) 1 d D U P G 4
H90U H 0.7175 0.3517 0.1440 0.149 Uiso 0.290(3) 1 calc R U P G 4
H90V H 0.7365 0.4497 0.1513 0.149 Uiso 0.290(3) 1 calc R U P G 4
C91K C 0.6806(12) 0.4528(18) 0.1126(12) 0.103(10) Uani 0.290(3) 1 d D U P G 4
H91U H 0.6884 0.4455 0.0839 0.124 Uiso 0.290(3) 1 calc R U P G 4
H91V H 0.6558 0.4209 0.1115 0.124 Uiso 0.290(3) 1 calc R U P G 4
C92K C 0.6765(15) 0.554(2) 0.1232(13) 0.121(11) Uani 0.290(3) 1 d D U P G 4
H92U H 0.7018 0.5848 0.1257 0.145 Uiso 0.290(3) 1 calc R U P G 4
H92V H 0.6576 0.5832 0.0995 0.145 Uiso 0.290(3) 1 calc R U P G 4
C93K C 0.6628(15) 0.559(3) 0.1667(14) 0.134(12) Uani 0.290(3) 1 d D U P G 4
H93U H 0.6585 0.6234 0.1734 0.161 Uiso 0.290(3) 1 calc R U P G 4
H93V H 0.6377 0.5277 0.1637 0.161 Uiso 0.290(3) 1 calc R U P G 4
C94K C 0.6916(16) 0.518(3) 0.2047(14) 0.135(12) Uani 0.290(3) 1 d D U P G 4
H94U H 0.6804 0.5187 0.2315 0.162 Uiso 0.290(3) 1 calc R U P G 4
H94V H 0.7155 0.5550 0.2106 0.162 Uiso 0.290(3) 1 calc R U P G 4
C95K C 0.7015(17) 0.421(3) 0.1938(13) 0.137(12) Uani 0.290(3) 1 d D U P G 4
H95U H 0.7232 0.3987 0.2167 0.164 Uiso 0.290(3) 1 calc R U P G 4
H95V H 0.6788 0.3817 0.1940 0.164 Uiso 0.290(3) 1 calc R U P G 4
C90L C 0.499(2) 0.285(5) 0.0064(19) 0.119(19) Uani 0.1449(15) 1 d D U P G -4
H90I H 0.4845 0.3129 0.0275 0.143 Uiso 0.1449(15) 1 calc R U P G -4
H90J H 0.4869 0.3061 -0.0235 0.143 Uiso 0.1449(15) 1 calc R U P G -4
C91L C 0.495(2) 0.182(5) 0.0086(18) 0.118(19) Uani 0.1449(15) 1 d D U P G -4
H91I H 0.4678 0.1635 0.0056 0.141 Uiso 0.1449(15) 1 calc R U P G -4
H91J H 0.5100 0.1590 0.0370 0.141 Uiso 0.1449(15) 1 calc R U P G -4
C92L C 0.512(2) 0.143(5) -0.030(2) 0.13(2) Uani 0.1449(15) 1 d D U P G -4
H92I H 0.5097 0.0768 -0.0302 0.154 Uiso 0.1449(15) 1 calc R U P G -4
H92J H 0.4973 0.1670 -0.0579 0.154 Uiso 0.1449(15) 1 calc R U P G -4
C93L C 0.555(2) 0.170(6) -0.024(3) 0.14(2) Uani 0.1449(15) 1 d D U P G -4
H93I H 0.5697 0.1399 0.0026 0.172 Uiso 0.1449(15) 1 calc R U P G -4
H93J H 0.5648 0.1494 -0.0495 0.172 Uiso 0.1449(15) 1 calc R U P G -4
C94L C 0.561(2) 0.272(6) -0.019(3) 0.15(2) Uani 0.1449(15) 1 d D U P G -4
H94I H 0.5498 0.3021 -0.0468 0.179 Uiso 0.1449(15) 1 calc R U P G -4
H94J H 0.5890 0.2850 -0.0116 0.179 Uiso 0.1449(15) 1 calc R U P G -4
C95L C 0.542(2) 0.311(5) 0.018(2) 0.134(19) Uani 0.1449(15) 1 d D U P G -4
H95I H 0.5541 0.2851 0.0468 0.161 Uiso 0.1449(15) 1 calc R U P G -4
H95J H 0.5446 0.3770 0.0194 0.161 Uiso 0.1449(15) 1 calc R U P G -4
C90M C 0.0956(14) 0.265(4) 0.088(3) 0.195(18) Uani 0.290(3) 1 d D U P G 4
H90O H 0.0822 0.2433 0.0587 0.234 Uiso 0.290(3) 1 calc R U P G 4
H90P H 0.0957 0.2161 0.1099 0.234 Uiso 0.290(3) 1 calc R U P G 4
C91M C 0.1378(13) 0.298(5) 0.0874(16) 0.176(16) Uani 0.290(3) 1 d D U P G 4
H91O H 0.1498 0.2560 0.0694 0.211 Uiso 0.290(3) 1 calc R U P G 4
H91P H 0.1361 0.3579 0.0729 0.211 Uiso 0.290(3) 1 calc R U P G 4
C92M C 0.1644(10) 0.306(4) 0.1335(18) 0.141(15) Uani 0.290(3) 1 d D U P G 4
H92O H 0.1700 0.2466 0.1476 0.169 Uiso 0.290(3) 1 calc R U P G 4
H92P H 0.1891 0.3369 0.1321 0.169 Uiso 0.290(3) 1 calc R U P G 4
C93M C 0.1386(16) 0.365(5) 0.1574(17) 0.174(17) Uani 0.290(3) 1 d D U P G 4
H93O H 0.1542 0.4074 0.1781 0.209 Uiso 0.290(3) 1 calc R U P G 4
H93P H 0.1228 0.3268 0.1733 0.209 Uiso 0.290(3) 1 calc R U P G 4
C94M C 0.1128(17) 0.414(4) 0.118(2) 0.192(18) Uani 0.290(3) 1 d D U P G 4
H94O H 0.1274 0.4236 0.0939 0.231 Uiso 0.290(3) 1 calc R U P G 4
H94P H 0.1046 0.4738 0.1271 0.231 Uiso 0.290(3) 1 calc R U P G 4
C95M C 0.0769(13) 0.353(5) 0.102(3) 0.201(18) Uani 0.290(3) 1 d D U P G 4
H95O H 0.0626 0.3410 0.1254 0.242 Uiso 0.290(3) 1 calc R U P G 4
H95P H 0.0590 0.3798 0.0763 0.242 Uiso 0.290(3) 1 calc R U P G 4
C90N C 0.508(2) -0.105(5) 0.024(3) 0.31(3) Uani 0.3551(15) 1 d D U P G -3
H90Q H 0.5195 -0.1004 0.0558 0.371 Uiso 0.3551(15) 1 calc R U P G -3
H90R H 0.5165 -0.1632 0.0135 0.371 Uiso 0.3551(15) 1 calc R U P G -3
C91N C 0.524(2) -0.028(7) 0.000(3) 0.30(3) Uani 0.3551(15) 1 d D U P G -3
H91Q H 0.5511 -0.0156 0.0147 0.360 Uiso 0.3551(15) 1 calc R U P G -3
H91R H 0.5247 -0.0481 -0.0306 0.360 Uiso 0.3551(15) 1 calc R U P G -3
C92N C 0.501(4) 0.061(5) -0.003(4) 0.25(3) Uani 0.3551(15) 1 d D U P G -3
H92Q H 0.5189 0.1126 0.0003 0.297 Uiso 0.3551(15) 1 calc R U P G -3
H92R H 0.4834 0.0654 -0.0322 0.297 Uiso 0.3551(15) 1 calc R U P G -3
C93N C 0.478(2) 0.062(5) 0.033(2) 0.24(3) Uani 0.3551(15) 1 d D U P G -3
H93Q H 0.4608 0.1160 0.0280 0.291 Uiso 0.3551(15) 1 calc R U P G -3
H93R H 0.4961 0.0710 0.0610 0.291 Uiso 0.3551(15) 1 calc R U P G -3
C94N C 0.4521(15) -0.020(5) 0.0380(17) 0.22(3) Uani 0.3551(15) 1 d D U P G -3
H94Q H 0.4530 -0.0291 0.0698 0.263 Uiso 0.3551(15) 1 calc R U P G -3
H94R H 0.4250 -0.0048 0.0242 0.263 Uiso 0.3551(15) 1 calc R U P G -3
C95N C 0.463(2) -0.108(5) 0.019(3) 0.26(3) Uani 0.3551(15) 1 d D U P G -3
H95Q H 0.4501 -0.1121 -0.0128 0.314 Uiso 0.3551(15) 1 calc R U P G -3
H95R H 0.4546 -0.1596 0.0345 0.314 Uiso 0.3551(15) 1 calc R U P G -3
C90O C 0.4232(16) 0.158(4) 0.368(2) 0.23(2) Uani 0.3551(15) 1 d D U P G -3
H90W H 0.4324 0.1889 0.3964 0.277 Uiso 0.3551(15) 1 calc R U P G -3
H90$ H 0.4037 0.1122 0.3714 0.277 Uiso 0.3551(15) 1 calc R U P G -3
C91O C 0.4569(16) 0.117(3) 0.3501(17) 0.18(2) Uani 0.3551(15) 1 d D U P G -3
H91W H 0.4496 0.1091 0.3178 0.218 Uiso 0.3551(15) 1 calc R U P G -3
H91$ H 0.4639 0.0572 0.3636 0.218 Uiso 0.3551(15) 1 calc R U P G -3
C92O C 0.4923(13) 0.184(4) 0.3621(17) 0.19(2) Uani 0.3551(15) 1 d D U P G -3
H92W H 0.5082 0.1682 0.3912 0.226 Uiso 0.3551(15) 1 calc R U P G -3
H92$ H 0.5089 0.1796 0.3400 0.226 Uiso 0.3551(15) 1 calc R U P G -3
C93O C 0.4761(19) 0.279(4) 0.363(2) 0.26(3) Uani 0.3551(15) 1 d D U P G -3
H93W H 0.4962 0.3234 0.3592 0.313 Uiso 0.3551(15) 1 calc R U P G -3
H93$ H 0.4692 0.2904 0.3919 0.313 Uiso 0.3551(15) 1 calc R U P G -3
C94O C 0.440(2) 0.292(5) 0.326(2) 0.27(3) Uani 0.3551(15) 1 d D U P G -3
H94W H 0.4473 0.2824 0.2976 0.318 Uiso 0.3551(15) 1 calc R U P G -3
H94$ H 0.4308 0.3549 0.3272 0.318 Uiso 0.3551(15) 1 calc R U P G -3
C95O C 0.4070(15) 0.226(5) 0.3313(19) 0.23(2) Uani 0.3551(15) 1 d D U P G -3
H95W H 0.3850 0.2598 0.3391 0.280 Uiso 0.3551(15) 1 calc R U P G -3
H95$ H 0.3975 0.1939 0.3033 0.280 Uiso 0.3551(15) 1 calc R U P G -3
C90P C 0.281(5) 0.688(11) 0.249(4) 0.40(5) Uani 0.290(3) 1 d D U P G 4
H90X H 0.2874 0.7449 0.2651 0.482 Uiso 0.290(3) 1 calc R U P G 4
H90Y H 0.2648 0.6510 0.2649 0.482 Uiso 0.290(3) 1 calc R U P G 4
C91P C 0.258(4) 0.708(10) 0.202(6) 0.41(5) Uani 0.290(3) 1 d D U P G 4
H91X H 0.2700 0.7595 0.1894 0.495 Uiso 0.290(3) 1 calc R U P G 4
H91Y H 0.2310 0.7223 0.2026 0.495 Uiso 0.290(3) 1 calc R U P G 4
C92P C 0.260(4) 0.622(12) 0.174(4) 0.44(5) Uani 0.290(3) 1 d D U P G 4
H92X H 0.2406 0.6271 0.1461 0.530 Uiso 0.290(3) 1 calc R U P G 4
H92Y H 0.2539 0.5686 0.1898 0.530 Uiso 0.290(3) 1 calc R U P G 4
C93P C 0.301(5) 0.611(12) 0.163(4) 0.44(5) Uani 0.290(3) 1 d D U P G 4
H93X H 0.3061 0.5465 0.1579 0.526 Uiso 0.290(3) 1 calc R U P G 4
H93Y H 0.3026 0.6447 0.1357 0.526 Uiso 0.290(3) 1 calc R U P G 4
C94P C 0.331(3) 0.648(11) 0.202(6) 0.44(5) Uani 0.290(3) 1 d D U P G 4
H94X H 0.3557 0.6160 0.2034 0.533 Uiso 0.290(3) 1 calc R U P G 4
H94Y H 0.3351 0.7124 0.1972 0.533 Uiso 0.290(3) 1 calc R U P G 4
C95P C 0.318(5) 0.637(9) 0.247(4) 0.41(5) Uani 0.290(3) 1 d D U P G 4
H95X H 0.3144 0.5717 0.2518 0.496 Uiso 0.290(3) 1 calc R U P G 4
H95Y H 0.3394 0.6584 0.2702 0.496 Uiso 0.290(3) 1 calc R U P G 4

loop_
_atom_site_aniso_label
_atom_site_aniso_U_11
_atom_site_aniso_U_22
_atom_site_aniso_U_33
_atom_site_aniso_U_23
_atom_site_aniso_U_13
_atom_site_aniso_U_12
Zn1A 0.0570(13) 0.0203(10) 0.0414(12) 0.0039(7) 0.0123(9) -0.0024(8)
I21A 0.0665(11) 0.0284(7) 0.0677(13) 0.0069(5) 0.0252(7) 0.0067(7)
I22A 0.0855(12) 0.0421(9) 0.0513(9) -0.0061(7) 0.0009(11) -0.0061(8)
Zn1B 0.132(9) 0.023(3) 0.139(8) 0.004(5) 0.077(6) -0.003(4)
I21B 0.098(5) 0.037(2) 0.194(7) 0.039(4) 0.081(5) 0.023(3)
I22B 0.156(6) 0.060(3) 0.112(5) -0.037(3) 0.082(4) -0.047(3)
Zn2A 0.0378(11) 0.0334(12) 0.0440(10) -0.0065(8) -0.0023(9) 0.0019(9)
I23A 0.0922(12) 0.0355(8) 0.0825(10) 0.0107(7) -0.0123(7) -0.0173(7)
I24A 0.0530(8) 0.1027(12) 0.0527(7) -0.0295(7) 0.0079(5) -0.0164(7)
Zn2B 0.096(11) 0.062(8) 0.114(13) -0.028(8) -0.056(8) 0.013(7)
I23B 0.079(4) 0.052(3) 0.188(8) -0.048(4) -0.043(4) 0.000(3)
I24B 0.075(5) 0.256(16) 0.130(7) -0.114(8) -0.009(4) 0.017(7)
Zn3 0.0690(6) 0.0255(5) 0.0404(5) -0.0022(4) -0.0131(4) 0.0017(5)
I25A 0.0847(17) 0.0469(17) 0.0417(13) -0.0033(8) 0.0046(10) 0.0244(12)
I26A 0.0854(16) 0.0335(10) 0.0807(19) 0.0027(8) -0.0105(12) -0.0054(13)
I25B 0.0634(19) 0.039(2) 0.095(4) -0.0098(14) -0.024(2) 0.0146(14)
I26B 0.137(5) 0.044(2) 0.0470(18) 0.0008(13) 0.013(2) -0.047(3)
Zn4A 0.040(2) 0.026(3) 0.0446(17) 0.0039(15) -0.0022(14) -0.0034(15)
I27A 0.0969(17) 0.0319(13) 0.0710(15) -0.0048(8) 0.0010(16) 0.0173(10)
I28A 0.0776(17) 0.170(5) 0.092(2) 0.075(3) -0.0133(14) -0.037(2)
Zn4B 0.058(4) 0.032(4) 0.077(5) 0.022(3) -0.029(3) -0.017(3)
I27B 0.119(3) 0.0288(13) 0.153(4) -0.0167(19) -0.084(3) 0.0126(15)
I28B 0.0553(16) 0.082(2) 0.0486(14) 0.0265(12) 0.0116(11) -0.0028(14)
Zn5 0.0625(6) 0.0226(5) 0.0537(6) -0.0042(4) 0.0158(5) 0.0015(4)
I29A 0.0605(11) 0.0250(7) 0.0594(11) -0.0089(5) 0.0197(7) -0.0105(5)
I30A 0.0737(13) 0.0349(8) 0.0477(8) 0.0032(5) 0.0021(5) 0.0050(5)
I29B 0.161(11) 0.039(4) 0.158(11) -0.016(5) 0.086(8) -0.027(5)
I30B 0.194(13) 0.042(4) 0.103(7) -0.004(4) 0.026(5) 0.013(4)
Zn6 0.0561(5) 0.0278(5) 0.0404(5) 0.0007(4) -0.0120(4) -0.0080(4)
I31A 0.0629(11) 0.0267(6) 0.0612(7) -0.0041(4) 0.0009(5) -0.0024(4)
I32A 0.0819(14) 0.0701(14) 0.0623(12) 0.0024(8) -0.0017(9) -0.0314(10)
I31B 0.225(19) 0.024(5) 0.090(7) -0.008(3) -0.057(9) 0.001(6)
I32B 0.020(4) 0.019(4) 0.021(4) -0.003(2) -0.001(2) -0.006(2)
N51 0.069(5) 0.032(4) 0.067(5) 0.003(4) 0.026(4) 0.002(4)
N52 0.048(4) 0.034(4) 0.039(3) -0.001(3) -0.001(3) 0.005(3)
N53 0.039(4) 0.046(4) 0.049(4) 0.000(4) -0.003(3) 0.001(3)
N54 0.045(4) 0.046(4) 0.039(3) 0.011(3) 0.002(3) -0.001(3)
N55 0.046(4) 0.046(4) 0.039(3) 0.005(3) -0.007(3) -0.002(4)
N56 0.043(4) 0.040(4) 0.051(4) 0.002(3) 0.005(3) 0.004(3)
N57 0.041(3) 0.036(4) 0.051(4) -0.012(3) -0.008(3) 0.009(3)
N58 0.056(4) 0.025(4) 0.062(5) 0.003(3) 0.017(4) -0.002(3)
N59 0.056(4) 0.028(4) 0.049(4) -0.004(3) -0.010(3) 0.002(3)
N60 0.054(4) 0.021(3) 0.044(4) -0.002(3) 0.005(3) 0.008(3)
N61 0.054(4) 0.020(3) 0.049(4) -0.003(3) -0.004(3) 0.007(3)
N62 0.046(4) 0.024(3) 0.045(4) 0.000(3) -0.003(3) 0.003(3)
N63 0.062(5) 0.033(4) 0.046(4) -0.010(3) -0.009(3) 0.002(4)
N64 0.045(4) 0.027(3) 0.048(4) -0.002(3) -0.005(3) -0.002(3)
N65 0.062(4) 0.033(4) 0.054(4) -0.013(4) 0.013(3) -0.005(4)
N66 0.039(3) 0.025(3) 0.036(3) 0.000(3) -0.001(2) -0.001(3)
N67 0.038(3) 0.031(4) 0.051(4) -0.017(3) -0.001(3) 0.003(3)
N68 0.042(3) 0.029(4) 0.045(4) 0.001(3) 0.000(3) 0.000(3)
N69 0.061(4) 0.022(3) 0.052(4) -0.010(3) 0.001(3) 0.002(3)
N70 0.047(4) 0.028(4) 0.044(4) 0.004(3) -0.003(3) -0.006(3)
N71 0.055(4) 0.019(3) 0.045(4) 0.001(3) -0.010(3) -0.004(3)
N72 0.041(3) 0.030(4) 0.041(4) -0.003(3) -0.009(3) -0.004(3)
N73 0.048(4) 0.019(3) 0.045(4) 0.005(3) -0.010(3) -0.007(3)
N74 0.046(4) 0.020(3) 0.054(4) -0.002(3) -0.009(3) -0.002(3)
C101 0.094(8) 0.089(9) 0.105(9) 0.061(8) 0.051(7) 0.030(7)
C102 0.113(10) 0.113(12) 0.109(10) 0.060(9) 0.060(8) 0.068(10)
C103 0.052(5) 0.045(5) 0.052(5) 0.007(4) 0.004(4) 0.006(4)
C104 0.066(6) 0.067(7) 0.052(5) 0.019(5) 0.013(4) 0.012(5)
C105 0.068(6) 0.047(6) 0.072(6) -0.001(5) 0.021(5) 0.024(5)
C106 0.057(5) 0.055(6) 0.062(5) 0.005(5) 0.013(4) 0.014(5)
C107 0.051(5) 0.055(5) 0.049(4) 0.013(4) 0.014(4) 0.002(4)
C108 0.046(4) 0.035(5) 0.039(4) -0.003(4) -0.006(3) 0.003(4)
C109 0.035(4) 0.036(5) 0.054(5) 0.006(4) -0.008(3) -0.006(4)
C110 0.042(4) 0.045(5) 0.045(4) 0.005(4) -0.007(3) -0.010(4)
C111 0.073(7) 0.083(9) 0.058(6) 0.029(6) 0.013(5) 0.037(6)
C112 0.081(7) 0.101(9) 0.053(6) 0.032(6) 0.005(5) 0.043(7)
C113 0.045(4) 0.031(4) 0.042(4) 0.001(3) 0.000(3) -0.005(4)
C114 0.041(4) 0.050(5) 0.058(5) 0.017(5) -0.002(4) 0.001(4)
C115 0.047(5) 0.047(5) 0.057(5) 0.011(4) 0.005(4) 0.002(4)
C116 0.041(4) 0.036(5) 0.058(5) 0.010(4) 0.006(4) 0.000(4)
C117 0.044(4) 0.032(4) 0.038(4) 0.003(3) -0.012(3) 0.004(4)
C118 0.045(4) 0.034(4) 0.045(4) 0.006(4) -0.007(3) -0.007(4)
C119 0.053(5) 0.029(4) 0.064(5) -0.005(4) -0.009(4) -0.001(4)
C120 0.056(5) 0.034(5) 0.059(5) 0.004(4) -0.013(4) 0.007(4)
C121 0.046(4) 0.023(4) 0.042(4) -0.005(3) 0.001(3) 0.005(3)
C122 0.052(5) 0.030(5) 0.053(5) 0.000(4) -0.004(4) 0.008(4)
C123 0.047(4) 0.031(5) 0.048(4) 0.004(4) -0.003(3) 0.009(4)
C124 0.071(6) 0.033(5) 0.056(5) 0.004(4) 0.016(5) 0.009(5)
C125 0.070(6) 0.034(5) 0.066(6) 0.007(5) -0.009(5) -0.004(5)
C126 0.044(4) 0.025(4) 0.063(5) 0.006(4) 0.008(4) 0.001(4)
C127 0.084(7) 0.023(5) 0.082(7) 0.008(5) -0.024(6) -0.006(5)
C128 0.070(6) 0.029(5) 0.100(8) 0.006(5) -0.005(6) -0.011(5)
C129 0.108(9) 0.026(5) 0.106(9) 0.012(6) -0.065(7) -0.011(6)
C130 0.104(8) 0.024(5) 0.084(7) 0.009(5) -0.052(6) -0.010(5)
C131 0.050(4) 0.011(3) 0.049(4) -0.006(3) -0.006(3) 0.006(3)
C132 0.057(5) 0.033(5) 0.045(5) -0.001(4) -0.013(4) -0.010(4)
C133 0.062(5) 0.020(4) 0.048(4) -0.009(3) 0.000(4) 0.001(4)
C134 0.038(4) 0.029(4) 0.037(4) -0.007(3) -0.001(3) 0.006(3)
C135 0.045(4) 0.028(4) 0.040(4) 0.003(3) 0.005(3) 0.007(3)
C136 0.057(5) 0.022(4) 0.045(4) -0.004(4) -0.004(4) 0.002(4)
C137 0.071(6) 0.048(6) 0.071(6) -0.030(5) 0.018(5) -0.029(5)
C138 0.084(7) 0.053(6) 0.067(6) -0.026(5) 0.025(5) -0.037(5)
C139 0.048(4) 0.029(4) 0.036(4) -0.003(3) -0.005(3) 0.003(4)
C140 0.048(4) 0.039(5) 0.048(4) -0.007(4) -0.005(4) -0.005(4)
C141 0.049(4) 0.034(4) 0.045(4) -0.011(4) -0.004(3) 0.001(4)
C142 0.045(4) 0.032(4) 0.046(4) 0.007(3) -0.002(3) 0.003(3)
C143 0.046(4) 0.028(4) 0.040(4) -0.003(3) -0.002(3) 0.003(4)
C144 0.035(4) 0.034(5) 0.047(4) -0.004(4) -0.007(3) 0.001(4)
C145 0.055(5) 0.056(5) 0.041(4) 0.000(4) 0.005(4) -0.017(4)
C146 0.052(5) 0.071(7) 0.043(5) -0.013(5) -0.001(4) -0.023(5)
C147 0.079(7) 0.071(8) 0.074(7) -0.037(6) 0.032(6) -0.020(6)
C148 0.087(7) 0.058(6) 0.080(7) -0.033(6) 0.043(6) -0.034(6)
C149 0.054(5) 0.033(5) 0.049(5) -0.008(4) 0.010(4) 0.004(4)
C150 0.086(7) 0.089(9) 0.105(8) -0.067(8) 0.058(7) -0.052(7)
C151 0.113(10) 0.101(11) 0.116(10) -0.078(9) 0.064(8) -0.065(9)
C152 0.044(4) 0.030(4) 0.037(4) 0.002(3) -0.003(3) 0.007(3)
C153 0.039(4) 0.030(4) 0.041(4) 0.001(3) -0.002(3) -0.002(3)
C154 0.048(4) 0.033(4) 0.040(4) -0.003(3) -0.002(3) 0.004(4)
C155 0.069(6) 0.026(5) 0.068(6) -0.005(4) -0.015(5) 0.003(4)
C156 0.054(5) 0.032(5) 0.065(6) -0.008(4) -0.008(4) -0.006(4)
C157 0.060(5) 0.022(4) 0.039(4) 0.000(3) -0.005(4) -0.005(4)
C158 0.052(4) 0.023(4) 0.043(4) -0.006(3) 0.001(3) -0.008(3)
C159 0.057(5) 0.022(4) 0.054(5) -0.012(4) -0.006(4) -0.001(4)
C160 0.063(5) 0.023(4) 0.057(5) 0.000(4) -0.012(4) -0.006(4)
C161 0.055(5) 0.024(4) 0.050(4) 0.004(3) -0.010(4) 0.000(4)
C162 0.038(4) 0.029(4) 0.041(4) 0.006(3) -0.001(3) -0.008(3)
C163 0.059(5) 0.026(4) 0.049(4) -0.003(4) -0.009(4) 0.000(4)
C164 0.058(5) 0.035(5) 0.058(5) 0.001(4) -0.027(4) -0.004(4)
C165 0.121(9) 0.029(5) 0.089(8) -0.004(5) -0.069(7) 0.016(6)
C166 0.111(9) 0.019(5) 0.100(8) -0.013(5) -0.058(7) 0.014(5)
C167 0.057(5) 0.033(5) 0.049(5) -0.001(4) -0.017(4) -0.004(4)
C168 0.051(5) 0.021(4) 0.047(4) -0.001(3) -0.005(3) -0.003(3)
C169 0.050(4) 0.028(4) 0.042(4) -0.007(3) -0.008(3) 0.003(4)
C170 0.049(5) 0.021(4) 0.051(5) 0.003(3) -0.006(4) -0.001(3)
C171 0.046(4) 0.019(4) 0.048(4) 0.003(3) 0.004(3) -0.005(3)
C172 0.038(4) 0.022(4) 0.046(4) -0.001(3) -0.005(3) -0.007(3)
O201 0.065(5) 0.081(6) 0.042(4) 0.013(4) 0.004(3) -0.033(4)
C202 0.055(6) 0.090(9) 0.042(5) 0.012(6) 0.005(5) -0.023(6)
C203 0.090(9) 0.091(10) 0.038(6) 0.008(6) 0.003(6) -0.044(8)
C204 0.096(9) 0.060(7) 0.045(6) -0.002(5) 0.023(6) -0.014(7)
C205 0.063(7) 0.060(7) 0.040(5) 0.004(5) 0.019(5) -0.006(5)
C206 0.051(6) 0.083(9) 0.061(7) -0.009(6) 0.017(5) -0.022(6)
C207 0.033(5) 0.131(13) 0.038(5) -0.006(7) 0.013(4) -0.005(7)
C208 0.050(7) 0.137(14) 0.045(6) 0.013(8) 0.017(5) 0.026(8)
C209 0.076(8) 0.062(7) 0.058(6) 0.013(5) 0.028(6) 0.023(6)
C210 0.061(6) 0.052(6) 0.041(5) 0.003(4) 0.010(5) -0.008(5)
C211 0.049(5) 0.052(6) 0.037(5) 0.000(4) 0.010(4) -0.008(5)
C212 0.052(6) 0.062(7) 0.054(6) 0.011(5) 0.017(5) 0.007(5)
C213 0.075(9) 0.154(17) 0.053(7) 0.013(9) 0.009(6) -0.047(10)
Cl21 0.158(4) 0.178(5) 0.056(2) -0.020(3) 0.021(2) -0.118(4)
C215 0.125(13) 0.070(9) 0.074(9) -0.024(7) 0.037(9) -0.032(9)
C216 0.092(10) 0.114(13) 0.052(7) -0.009(7) 0.018(7) -0.057(10)
Br21 0.0563(9) 0.237(3) 0.0617(9) 0.0011(13) 0.0048(7) -0.0381(14)
O218 0.126(9) 0.075(6) 0.073(6) 0.028(5) 0.034(6) 0.015(6)
C219 0.179(17) 0.097(13) 0.105(13) 0.020(10) 0.034(12) -0.044(13)
C220 0.041(5) 0.070(7) 0.047(5) -0.004(5) 0.016(4) -0.001(5)
O301 0.10(3) 0.07(2) 0.036(17) -0.009(16) -0.026(18) 0.00(2)
C302 0.09(3) 0.05(2) 0.03(2) -0.026(19) 0.00(2) 0.01(2)
C303 0.06(2) 0.040(16) 0.07(2) 0.020(15) 0.053(18) -0.002(15)
C304 0.065(19) 0.041(15) 0.07(2) 0.017(15) 0.055(17) 0.000(15)
C305 0.06(2) 0.043(16) 0.07(2) 0.013(15) 0.052(18) 0.002(15)
C306 0.030(16) 0.10(3) 0.09(3) -0.05(2) 0.021(17) -0.024(18)
C307 0.05(3) 0.03(2) 0.07(3) 0.00(2) 0.00(2) -0.01(2)
C308 0.12(4) 0.07(3) 0.05(3) 0.01(2) -0.04(3) 0.03(3)
C309 0.09(3) 0.09(3) 0.08(2) -0.03(2) 0.008(19) 0.03(2)
C310 0.06(2) 0.08(3) 0.05(2) -0.02(2) 0.00(2) 0.02(2)
C311 0.04(2) 0.04(2) 0.06(2) 0.00(2) 0.00(2) -0.011(19)
C312 0.05(2) 0.08(3) 0.028(19) -0.02(2) 0.011(18) 0.00(2)
C313 0.10(5) 0.05(4) 0.15(7) 0.01(4) 0.03(5) 0.06(4)
Cl31 0.142(18) 0.073(11) 0.093(13) -0.004(10) 0.069(13) -0.029(12)
C315 0.037(17) 0.10(3) 0.08(3) -0.06(2) 0.036(18) -0.022(19)
C316 0.013(16) 0.10(3) 0.09(3) -0.05(2) 0.017(17) -0.021(18)
Br31 0.076(5) 0.090(6) 0.120(6) -0.034(5) 0.015(4) -0.020(4)
O318 0.07(2) 0.13(3) 0.09(2) 0.00(2) 0.001(19) 0.02(2)
C319 0.03(3) 0.17(5) 0.10(2) -0.02(2) 0.01(2) -0.02(3)
C320 0.11(6) 0.11(6) 0.14(6) 0.04(5) 0.06(5) 0.06(5)
C90A 0.35(4) 0.35(4) 0.18(3) 0.02(3) 0.19(3) -0.05(3)
C91A 0.36(4) 0.31(4) 0.25(3) -0.05(3) 0.20(3) -0.05(3)
C92A 0.41(4) 0.19(3) 0.18(3) 0.02(2) 0.18(3) 0.04(3)
C93A 0.45(5) 0.18(3) 0.29(4) 0.01(3) 0.08(4) 0.05(3)
C94A 0.37(4) 0.23(4) 0.30(4) 0.04(4) 0.09(4) -0.02(4)
C95A 0.39(4) 0.26(4) 0.24(3) 0.04(3) 0.13(3) -0.03(4)
C90B 0.16(2) 0.33(4) 0.34(4) -0.01(3) 0.17(3) -0.08(3)
C91B 0.25(3) 0.31(4) 0.36(4) -0.01(4) 0.19(3) 0.02(3)
C92B 0.33(4) 0.32(4) 0.31(4) -0.02(4) 0.13(3) 0.02(4)
C93B 0.17(2) 0.16(2) 0.127(17) 0.003(18) 0.078(17) 0.019(19)
C94B 0.26(3) 0.22(3) 0.26(3) -0.08(3) 0.13(3) 0.08(2)
C95B 0.26(3) 0.27(4) 0.36(4) -0.09(3) 0.08(3) -0.02(3)
C90C 0.071(7) 0.040(5) 0.065(6) -0.020(5) 0.043(6) -0.023(5)
C91C 0.39(4) 0.17(3) 0.28(3) 0.07(3) 0.14(3) 0.10(3)
C92C 0.45(5) 0.34(5) 0.41(5) 0.03(4) 0.12(4) 0.04(4)
C93C 0.38(4) 0.40(5) 0.42(5) 0.01(5) 0.04(4) 0.05(4)
C94C 0.27(4) 0.37(5) 0.33(4) -0.05(4) 0.09(3) 0.06(4)
C95C 0.27(3) 0.33(4) 0.24(3) -0.03(3) 0.08(3) 0.00(4)
C90D 0.52(5) 0.60(7) 0.54(6) 0.11(6) 0.19(5) -0.09(6)
C91D 0.53(5) 0.61(7) 0.50(6) 0.13(6) 0.21(5) -0.14(6)
C92D 0.51(5) 0.63(7) 0.55(7) 0.11(6) 0.20(6) -0.11(6)
C93D 0.51(5) 0.61(7) 0.57(7) 0.15(6) 0.18(6) -0.13(6)
C94D 0.55(5) 0.62(7) 0.63(7) 0.11(6) 0.13(6) -0.10(6)
C95D 0.55(5) 0.61(7) 0.59(7) 0.11(6) 0.17(6) -0.09(6)
C90F 0.061(18) 0.16(3) 0.063(18) -0.01(2) 0.013(15) 0.00(2)
C91F 0.10(3) 0.13(3) 0.07(2) 0.01(2) 0.005(19) -0.01(2)
C92F 0.071(18) 0.09(2) 0.065(17) 0.004(16) 0.031(15) -0.023(17)
C93F 0.10(2) 0.12(3) 0.08(2) 0.02(2) -0.032(19) 0.00(2)
C94F 0.13(3) 0.11(3) 0.10(2) 0.03(2) -0.04(2) -0.09(2)
C95F 0.08(2) 0.18(4) 0.08(2) 0.02(2) 0.018(18) 0.00(2)
C90G 0.23(5) 0.37(6) 0.19(4) 0.12(4) -0.10(4) -0.02(4)
C91G 0.28(5) 0.42(6) 0.19(4) 0.09(5) -0.07(4) -0.06(5)
C92G 0.20(4) 0.40(6) 0.09(2) 0.14(3) -0.04(3) -0.17(4)
C93G 0.25(5) 0.37(6) 0.21(4) 0.11(5) -0.12(4) -0.10(4)
C94G 0.20(5) 0.34(6) 0.18(5) 0.06(4) -0.14(4) -0.02(4)
C95G 0.23(5) 0.37(6) 0.19(4) 0.08(5) -0.08(4) -0.02(4)
C90J 0.15(2) 0.14(2) 0.17(2) 0.03(2) 0.06(2) 0.01(2)
C91J 0.17(2) 0.17(2) 0.19(2) 0.01(2) 0.05(2) 0.00(2)
C92J 0.19(2) 0.19(2) 0.19(3) 0.00(2) 0.04(2) 0.01(2)
C93J 0.20(2) 0.18(2) 0.19(3) 0.02(2) 0.05(2) 0.01(2)
C94J 0.16(2) 0.14(2) 0.19(2) 0.04(2) 0.05(2) 0.017(19)
C95J 0.091(16) 0.051(13) 0.138(19) 0.069(14) 0.074(15) 0.032(13)
C90K 0.17(2) 0.074(18) 0.15(2) -0.022(18) 0.08(2) -0.045(18)
C91K 0.16(2) 0.036(13) 0.14(2) -0.015(15) 0.102(18) -0.050(15)
C92K 0.18(2) 0.060(17) 0.16(2) -0.025(17) 0.10(2) -0.034(18)
C93K 0.19(3) 0.078(19) 0.16(2) -0.017(19) 0.08(2) -0.04(2)
C94K 0.18(3) 0.09(2) 0.15(2) 0.00(2) 0.07(2) -0.03(2)
C95K 0.18(3) 0.09(2) 0.15(2) -0.02(2) 0.06(2) -0.03(2)
C90L 0.17(4) 0.18(4) 0.04(3) 0.01(3) 0.07(3) 0.05(4)
C91L 0.15(4) 0.17(4) 0.04(3) 0.02(3) 0.05(3) 0.05(4)
C92L 0.17(4) 0.16(4) 0.07(3) 0.03(3) 0.04(3) 0.05(4)
C93L 0.19(4) 0.16(4) 0.08(3) 0.02(3) 0.04(3) 0.05(4)
C94L 0.20(4) 0.17(4) 0.08(3) 0.02(3) 0.04(3) 0.04(4)
C95L 0.19(4) 0.17(4) 0.06(3) 0.01(3) 0.07(3) 0.05(4)
C90M 0.14(3) 0.21(4) 0.23(4) 0.00(3) 0.01(3) -0.01(3)
C91M 0.10(2) 0.20(3) 0.22(4) -0.01(3) 0.02(2) -0.03(3)
C92M 0.053(19) 0.16(3) 0.20(3) -0.02(3) 0.01(2) -0.07(2)
C93M 0.12(3) 0.17(3) 0.22(4) -0.02(3) 0.02(2) -0.04(3)
C94M 0.16(3) 0.18(4) 0.22(4) -0.01(3) 0.01(3) -0.03(3)
C95M 0.16(3) 0.20(4) 0.22(4) -0.01(3) 0.01(3) -0.02(3)
C90N 0.30(5) 0.37(6) 0.24(5) 0.06(5) 0.00(5) -0.08(5)
C91N 0.27(5) 0.37(6) 0.24(5) 0.08(5) -0.01(4) -0.12(5)
C92N 0.19(4) 0.36(6) 0.18(4) 0.05(5) -0.01(3) -0.08(5)
C93N 0.18(5) 0.36(6) 0.15(4) 0.01(5) -0.05(3) -0.02(5)
C94N 0.20(4) 0.31(6) 0.10(3) 0.00(4) -0.06(3) -0.03(4)
C95N 0.25(5) 0.33(6) 0.18(4) 0.04(4) -0.01(4) -0.02(5)
C90O 0.27(5) 0.26(5) 0.18(4) 0.04(4) 0.08(4) 0.10(4)
C91O 0.23(4) 0.20(4) 0.15(3) 0.04(3) 0.11(3) 0.12(4)
C92O 0.22(4) 0.22(5) 0.17(3) 0.03(3) 0.15(3) 0.11(4)
C93O 0.31(5) 0.26(5) 0.23(4) 0.08(4) 0.10(4) 0.05(5)
C94O 0.29(5) 0.33(5) 0.17(4) 0.02(4) 0.05(4) 0.04(5)
C95O 0.31(5) 0.28(5) 0.13(3) 0.07(4) 0.09(4) 0.07(4)
C90P 0.40(8) 0.31(7) 0.47(8) 0.01(6) 0.05(6) -0.18(6)
C91P 0.41(8) 0.34(7) 0.47(8) 0.01(6) 0.02(6) -0.16(6)
C92P 0.42(8) 0.38(7) 0.48(8) 0.02(6) -0.01(6) -0.12(6)
C93P 0.40(8) 0.38(7) 0.50(8) 0.03(6) 0.00(6) -0.13(6)
C94P 0.43(8) 0.36(7) 0.51(8) 0.04(6) 0.02(6) -0.12(6)
C95P 0.41(8) 0.33(7) 0.49(8) 0.03(6) 0.04(6) -0.16(6)

loop_
_atom_type_symbol
_atom_type_description
_atom_type_scat_dispersion_real
_atom_type_scat_dispersion_imag
_atom_type_scat_source
C C 0.0033 0.0016 'International Tables Vol C Tables 4.2.6.8 and 6.1.1.4'
H H 0.0000 0.0000 'International Tables Vol C Tables 4.2.6.8 and 6.1.1.4'
N N 0.0061 0.0033 'International Tables Vol C Tables 4.2.6.8 and 6.1.1.4'
Zn Zn 0.2839 1.4301 'International Tables Vol C Tables 4.2.6.8 and 6.1.1.4'
I I -0.4742 1.8119 'International Tables Vol C Tables 4.2.6.8 and 6.1.1.4'
O O 0.0106 0.0060 'International Tables Vol C Tables 4.2.6.8 and 6.1.1.4'
Cl Cl 0.1484 0.1585 'International Tables Vol C Tables 4.2.6.8 and 6.1.1.4'
Br Br -0.2901 2.4595 'International Tables Vol C Tables 4.2.6.8 and 6.1.1.4'

loop_
_geom_angle_atom_site_label_1
_geom_angle_atom_site_label_2
_geom_angle_atom_site_label_3
_geom_angle
_geom_angle_site_symmetry_1
_geom_angle_site_symmetry_3
N51 Zn1A N58 100.7(4) . 3
N51 Zn1A I21A 105.4(3) . .
N58 Zn1A I21A 110.0(3) 3 .
N51 Zn1A I22A 108.5(3) . .
N58 Zn1A I22A 106.7(3) 3 .
I21A Zn1A I22A 123.3(2) . .
N51 Zn1B N58 102.0(7) . 3
N51 Zn1B I21B 113.2(6) . .
N58 Zn1B I21B 112.8(6) 3 .
N51 Zn1B I22B 102.1(7) . .
N58 Zn1B I22B 100.5(6) 3 .
I21B Zn1B I22B 123.5(6) . .
N53 Zn2A N57 102.4(4) . .
N53 Zn2A I24A 107.6(3) . .
N57 Zn2A I24A 107.8(3) . .
N53 Zn2A I23A 103.9(3) . .
N57 Zn2A I23A 107.3(3) . .
I24A Zn2A I23A 125.5(2) . .
N57 Zn2B N53 98.3(10) . .
N57 Zn2B I24B 108.6(9) . .
N53 Zn2B I24B 114.2(11) . .
N57 Zn2B I23B 101.7(9) . .
N53 Zn2B I23B 107.1(9) . .
I24B Zn2B I23B 123.3(10) . .
N59 Zn3 N63 97.9(3) . .
N59 Zn3 I25B 106.7(3) . .
N63 Zn3 I25B 110.4(3) . .
N59 Zn3 I26A 110.2(2) . .
N63 Zn3 I26A 106.6(3) . .
N59 Zn3 I25A 103.9(2) . .
N63 Zn3 I25A 106.0(3) . .
I26A Zn3 I25A 128.10(18) . .
N59 Zn3 I26B 104.2(4) . .
N63 Zn3 I26B 104.9(3) . .
I25B Zn3 I26B 128.5(3) . .
N70 Zn4A N64 98.0(5) 3_455 .
N70 Zn4A I27A 108.9(4) 3_455 .
N64 Zn4A I27A 107.0(4) . .
N70 Zn4A I28A 104.0(4) 3_455 .
N64 Zn4A I28A 103.0(5) . .
I27A Zn4A I28A 131.1(5) . .
N64 Zn4B N70 103.1(7) . 3_455
N64 Zn4B I28B 117.4(7) . .
N70 Zn4B I28B 110.7(6) 3_455 .
N64 Zn4B I27B 103.5(6) . .
N70 Zn4B I27B 103.9(6) 3_455 .
I28B Zn4B I27B 116.7(7) . .
N65 Zn5 N69 101.7(3) . .
N65 Zn5 I30B 104.9(5) . .
N69 Zn5 I30B 110.9(5) . .
N65 Zn5 I29A 105.9(2) . .
N69 Zn5 I29A 111.4(2) . .
N65 Zn5 I30A 107.7(2) . .
N69 Zn5 I30A 105.2(2) . .
I29A Zn5 I30A 122.92(8) . .
N65 Zn5 I29B 103.6(4) . .
N69 Zn5 I29B 107.4(5) . .
I30B Zn5 I29B 125.6(6) . .
N71 Zn6 N52 97.8(3) . 3_444
N71 Zn6 I31B 106.1(6) . .
N52 Zn6 I31B 102.7(5) 3_444 .
N71 Zn6 I32B 103.3(3) . .
N52 Zn6 I32B 110.3(3) 3_444 .
I31B Zn6 I32B 131.6(7) . .
N71 Zn6 I32A 103.7(2) . .
N52 Zn6 I32A 107.9(2) 3_444 .
N71 Zn6 I31A 110.4(2) . .
N52 Zn6 I31A 106.2(2) 3_444 .
I32A Zn6 I31A 127.10(8) . .
C101 N51 C105 116.7(9) . .
C101 N51 Zn1B 126.5(9) . .
C105 N51 Zn1B 116.8(8) . .
C101 N51 Zn1A 119.1(7) . .
C105 N51 Zn1A 124.1(7) . .
C106 N52 C110 118.4(8) . .
C106 N52 Zn6 119.5(6) . 3_556
C110 N52 Zn6 121.8(6) . 3_556
C111 N53 C115 116.3(8) . .
C111 N53 Zn2A 119.5(6) . .
C115 N53 Zn2A 124.2(7) . .
C111 N53 Zn2B 126.4(9) . .
C115 N53 Zn2B 117.1(9) . .
C117 N54 C116 115.1(8) . .
C117 N55 C118 114.0(7) . .
C116 N56 C118 115.3(8) . .
C119 N57 C123 118.6(7) . .
C119 N57 Zn2A 121.1(7) . .
C123 N57 Zn2A 120.3(6) . .
C119 N57 Zn2B 124.9(9) . .
C123 N57 Zn2B 115.9(9) . .
C124 N58 C128 119.2(8) . .
C124 N58 Zn1B 115.1(8) . 3_445
C128 N58 Zn1B 125.6(8) . 3_445
C124 N58 Zn1A 124.1(6) . 3_445
C128 N58 Zn1A 116.7(6) . 3_445
C129 N59 C133 117.7(8) . .
C129 N59 Zn3 117.9(6) . .
C133 N59 Zn3 123.6(6) . .
C135 N60 C134 113.2(7) . .
C136 N61 C135 115.0(7) . .
C136 N62 C134 114.2(7) . .
C137 N63 C141 117.8(7) . .
C137 N63 Zn3 119.4(6) . .
C141 N63 Zn3 122.6(6) . .
C142 N64 C146 119.7(8) . .
C142 N64 Zn4B 121.4(7) . .
C146 N64 Zn4B 118.9(7) . .
C142 N64 Zn4A 125.1(7) . .
C146 N64 Zn4A 115.0(6) . .
C147 N65 C151 115.8(9) . .
C147 N65 Zn5 122.8(7) . .
C151 N65 Zn5 121.4(7) . .
C153 N66 C152 114.2(7) . .
C153 N67 C154 114.0(7) . .
C154 N68 C152 113.6(7) . .
C159 N69 C155 117.0(7) . .
C159 N69 Zn5 124.8(6) . .
C155 N69 Zn5 118.2(6) . .
C164 N70 C160 117.6(7) . .
C164 N70 Zn4B 116.3(7) . 3_545
C160 N70 Zn4B 126.0(7) . 3_545
C164 N70 Zn4A 122.7(6) . 3_545
C160 N70 Zn4A 119.6(7) . 3_545
C169 N71 C165 117.0(7) . .
C169 N71 Zn6 124.8(6) . .
C165 N71 Zn6 117.9(6) . .
C171 N72 C170 114.1(7) . .
C171 N73 C172 115.2(7) . .
C170 N74 C172 114.6(7) . .
N51 C101 C102 124.2(11) . .
N51 C101 H101 117.9 . .
C102 C101 H101 117.9 . .
C101 C102 C103 120.0(11) . .
C101 C102 H102 120.0 . .
C103 C102 H102 120.0 . .
C102 C103 C104 115.2(9) . .
C102 C103 C116 123.0(9) . .
C104 C103 C116 121.8(8) . .
C105 C104 C103 119.8(9) . .
C105 C104 H104 120.1 . .
C103 C104 H104 120.1 . .
C104 C105 N51 124.0(9) . .
C104 C105 H105 118.0 . .
N51 C105 H105 118.0 . .
N52 C106 C107 122.5(9) . .
N52 C106 H106 118.8 . .
C107 C106 H106 118.8 . .
C106 C107 C108 119.1(8) . .
C106 C107 H107 120.5 . .
C108 C107 H107 120.5 . .
C109 C108 C107 118.7(8) . .
C109 C108 C117 120.6(8) . .
C107 C108 C117 120.6(8) . .
C108 C109 C110 118.9(8) . .
C108 C109 H109 120.6 . .
C110 C109 H109 120.6 . .
N52 C110 C109 122.4(8) . .
N52 C110 H110 118.8 . .
C109 C110 H110 118.8 . .
N53 C111 C112 124.5(9) . .
N53 C111 H111 117.7 . .
C112 C111 H111 117.7 . .
C111 C112 C113 117.5(10) . .
C111 C112 H112 121.3 . .
C113 C112 H112 121.3 . .
C114 C113 C112 119.0(9) . .
C114 C113 C118 123.2(7) . .
C112 C113 C118 117.8(8) . .
C115 C114 C113 119.1(8) . .
C115 C114 H114 120.4 . .
C113 C114 H114 120.4 . .
C114 C115 N53 123.1(9) . .
C114 C115 H115 118.4 . .
N53 C115 H115 118.4 . .
N56 C116 N54 125.1(8) . .
N56 C116 C103 117.3(8) . .
N54 C116 C103 117.6(8) . .
N54 C117 N55 125.3(8) . .
N54 C117 C108 117.8(7) . .
N55 C117 C108 116.9(8) . .
N56 C118 N55 125.1(8) . .
N56 C118 C113 118.9(7) . .
N55 C118 C113 115.9(8) . .
N57 C119 C120 121.2(9) . .
N57 C119 H119 119.4 . .
C120 C119 H119 119.4 . .
C121 C120 C119 120.4(8) . .
C121 C120 H120 119.8 . .
C119 C120 H120 119.8 . .
C120 C121 C122 117.9(8) . .
C120 C121 C134 120.0(7) . .
C122 C121 C134 122.1(7) . .
C123 C122 C121 119.3(8) . .
C123 C122 H122 120.4 . .
C121 C122 H122 120.4 . .
N57 C123 C122 122.6(8) . .
N57 C123 H123 118.7 . .
C122 C123 H123 118.7 . .
N58 C124 C125 120.9(9) . .
N58 C124 H124 119.6 . .
C125 C124 H124 119.6 . .
C126 C125 C124 119.4(9) . .
C126 C125 H125 120.3 . .
C124 C125 H125 120.3 . .
C127 C126 C125 117.7(9) . .
C127 C126 C135 120.1(8) . .
C125 C126 C135 122.2(8) . .
C126 C127 C128 120.1(10) . .
C126 C127 H127 120.0 . .
C128 C127 H127 120.0 . .
N58 C128 C127 122.3(10) . .
N58 C128 H128 118.8 . .
C127 C128 H128 118.8 . .
N59 C129 C130 123.5(9) . .
N59 C129 H129 118.3 . .
C130 C129 H129 118.3 . .
C131 C130 C129 117.4(9) . .
C131 C130 H130 121.3 . .
C129 C130 H130 121.3 . .
C132 C131 C130 118.8(8) . .
C132 C131 C136 123.1(7) . .
C130 C131 C136 118.0(7) . .
C131 C132 C133 120.0(8) . .
C131 C132 H132 120.0 . .
C133 C132 H132 120.0 . .
N59 C133 C132 122.5(8) . .
N59 C133 H133 118.7 . .
C132 C133 H133 118.7 . .
N62 C134 N60 126.7(7) . .
N62 C134 C121 115.7(7) . .
N60 C134 C121 117.6(7) . .
N60 C135 N61 125.2(8) . .
N60 C135 C126 119.8(7) . .
N61 C135 C126 114.9(7) . .
N62 C136 N61 125.2(8) . .
N62 C136 C131 118.2(7) . .
N61 C136 C131 116.6(7) . .
N63 C137 C138 123.6(9) . .
N63 C137 H137 118.2 . .
C138 C137 H137 118.2 . .
C139 C138 C137 118.4(9) . .
C139 C138 H138 120.8 . .
C137 C138 H138 120.8 . .
C138 C139 C140 118.4(8) . .
C138 C139 C152 120.4(8) . .
C140 C139 C152 121.1(8) . .
C139 C140 C141 120.2(8) . .
C139 C140 H140 119.9 . .
C141 C140 H140 119.9 . .
N63 C141 C140 121.5(8) . .
N63 C141 H141 119.3 . .
C140 C141 H141 119.3 . .
N64 C142 C143 121.4(8) . .
N64 C142 H142 119.3 . .
C143 C142 H142 119.3 . .
C144 C143 C142 119.4(7) . .
C144 C143 H143 120.3 . .
C142 C143 H143 120.3 . .
C143 C144 C145 117.4(7) . .
C143 C144 C153 121.5(7) . .
C145 C144 C153 121.0(8) . .
C146 C145 C144 119.2(8) . .
C146 C145 H145 120.4 . .
C144 C145 H145 120.4 . .
N64 C146 C145 122.9(8) . .
N64 C146 H146 118.6 . .
C145 C146 H146 118.6 . .
N65 C147 C148 122.3(10) . .
N65 C147 H147 118.9 . .
C148 C147 H147 118.9 . .
C149 C148 C147 119.2(9) . .
C149 C148 H148 120.4 . .
C147 C148 H148 120.4 . .
C148 C149 C150 119.0(9) . .
C148 C149 C154 120.1(8) . .
C150 C149 C154 120.9(8) . .
C149 C150 C151 119.3(10) . .
C149 C150 H150 120.4 . .
C151 C150 H150 120.4 . .
N65 C151 C150 124.1(10) . .
N65 C151 H151 117.9 . .
C150 C151 H151 117.9 . .
N66 C152 N68 126.0(7) . .
N66 C152 C139 118.2(7) . .
N68 C152 C139 115.8(7) . .
N66 C153 N67 126.3(7) . .
N66 C153 C144 118.6(7) . .
N67 C153 C144 115.1(7) . .
N68 C154 N67 125.6(8) . .
N68 C154 C149 117.1(8) . .
N67 C154 C149 117.2(7) . .
N69 C155 C156 123.7(9) . .
N69 C155 H155 118.2 . .
C156 C155 H155 118.2 . .
C155 C156 C157 118.9(8) . .
C155 C156 H156 120.5 . .
C157 C156 H156 120.5 . .
C156 C157 C158 118.0(8) . .
C156 C157 C170 119.6(7) . .
C158 C157 C170 121.9(8) . .
C159 C158 C157 118.0(8) . .
C159 C158 H158 121.0 . .
C157 C158 H158 121.0 . .
N69 C159 C158 124.3(8) . .
N69 C159 H159 117.9 . .
C158 C159 H159 117.9 . .
N70 C160 C161 123.3(8) . .
N70 C160 H160 118.3 . .
C161 C160 H160 118.3 . .
C160 C161 C162 118.7(8) . .
C160 C161 H161 120.7 . .
C162 C161 H161 120.7 . .
C163 C162 C161 117.8(7) . .
C163 C162 C171 122.5(8) . .
C161 C162 C171 119.7(7) . .
C164 C163 C162 118.8(8) . .
C164 C163 H163 120.6 . .
C162 C163 H163 120.6 . .
N70 C164 C163 123.8(8) . .
N70 C164 H164 118.1 . .
C163 C164 H164 118.1 . .
C166 C165 N71 123.3(9) . .
C166 C165 H165 118.4 . .
N71 C165 H165 118.4 . .
C165 C166 C167 121.1(9) . .
C165 C166 H166 119.4 . .
C167 C166 H166 119.4 . .
C166 C167 C168 117.5(8) . .
C166 C167 C172 121.2(8) . .
C168 C167 C172 121.3(7) . .
C169 C168 C167 117.8(8) . .
C169 C168 H168 121.1 . .
C167 C168 H168 121.1 . .
N71 C169 C168 123.3(8) . .
N71 C169 H169 118.3 . .
C168 C169 H169 118.3 . .
N74 C170 N72 126.1(7) . .
N74 C170 C157 115.2(7) . .
N72 C170 C157 118.7(7) . .
N73 C171 N72 125.1(7) . .
N73 C171 C162 116.7(7) . .
N72 C171 C162 118.2(7) . .
N73 C172 N74 124.7(7) . .
N73 C172 C167 119.2(7) . .
N74 C172 C167 116.0(7) . .
C202 O201 C210 110.0(8) . .
O201 C202 C203 108.6(12) . .
O201 C202 C212 104.7(8) . .
C203 C202 C212 110.7(9) . .
O201 C202 H202 110.9 . .
C203 C202 H202 110.9 . .
C212 C202 H202 110.9 . .
C202 C203 C204 107.5(9) . .
C202 C203 C213 115.5(14) . .
C204 C203 C213 112.9(11) . .
C202 C203 Cl21 106.7(9) . .
C204 C203 Cl21 107.9(11) . .
C213 C203 Cl21 105.9(9) . .
C203 C204 C205 110.5(11) . .
C203 C204 H20A 109.6 . .
C205 C204 H20A 109.6 . .
C203 C204 H20B 109.6 . .
C205 C204 H20B 109.6 . .
H20A C204 H20B 108.1 . .
C204 C205 C211 117.6(9) . .
C204 C205 H20C 107.9 . .
C211 C205 H20C 107.9 . .
C204 C205 H20D 107.9 . .
C211 C205 H20D 107.9 . .
H20C C205 H20D 107.2 . .
C207 C206 C215 110.1(11) . .
C207 C206 C211 108.7(11) . .
C215 C206 C211 112.9(11) . .
C207 C206 C216 109.5(11) . .
C215 C206 C216 105.3(12) . .
C211 C206 C216 110.3(9) . .
C208 C207 C206 125.3(11) . .
C208 C207 Br21 115.1(11) . .
C206 C207 Br21 119.5(11) . .
C207 C208 C209 126.3(12) . .
C207 C208 H208 116.8 . .
C209 C208 H208 116.8 . .
O218 C209 C208 105.4(11) . .
O218 C209 C210 117.1(10) . .
C208 C209 C210 105.4(11) . .
O218 C209 H209 109.6 . .
C208 C209 H209 109.6 . .
C210 C209 H209 109.6 . .
O201 C210 C220 103.7(9) . .
O201 C210 C209 114.8(10) . .
C220 C210 C209 108.1(9) . .
O201 C210 C211 102.6(7) . .
C220 C210 C211 119.2(9) . .
C209 C210 C211 108.6(9) . .
C212 C211 C206 120.8(10) . .
C212 C211 C205 103.9(8) . .
C206 C211 C205 110.2(9) . .
C212 C211 C210 99.8(8) . .
C206 C211 C210 110.5(8) . .
C205 C211 C210 111.0(9) . .
C211 C212 C202 99.7(9) . .
C211 C212 H21A 111.8 . .
C202 C212 H21A 111.8 . .
C211 C212 H21B 111.8 . .
C202 C212 H21B 111.8 . .
H21A C212 H21B 109.6 . .
C203 C213 H21C 109.5 . .
C203 C213 H21D 109.5 . .
H21C C213 H21D 109.5 . .
C203 C213 H21E 109.5 . .
H21C C213 H21E 109.5 . .
H21D C213 H21E 109.5 . .
C206 C215 H21F 109.5 . .
C206 C215 H21G 109.5 . .
H21F C215 H21G 109.5 . .
C206 C215 H21H 109.5 . .
H21F C215 H21H 109.5 . .
H21G C215 H21H 109.5 . .
C206 C216 H21I 109.5 . .
C206 C216 H21J 109.5 . .
H21I C216 H21J 109.5 . .
C206 C216 H21K 109.5 . .
H21I C216 H21K 109.5 . .
H21J C216 H21K 109.5 . .
C219 O218 C209 114.6(13) . .
O218 C219 H21L 109.5 . .
O218 C219 H21M 109.5 . .
H21L C219 H21M 109.5 . .
O218 C219 H21N 109.5 . .
H21L C219 H21N 109.5 . .
H21M C219 H21N 109.5 . .
C210 C220 H22A 109.5 . .
C210 C220 H22B 109.5 . .
H22A C220 H22B 109.5 . .
C210 C220 H22C 109.5 . .
H22A C220 H22C 109.5 . .
H22B C220 H22C 109.5 . .
C310 O301 C302 110(2) . .
O301 C302 C303 107(3) . .
O301 C302 C312 104(2) . .
C303 C302 C312 109(3) . .
O301 C302 H302 112.1 . .
C303 C302 H302 112.1 . .
C312 C302 H302 112.1 . .
C304 C303 C313 117(3) . .
C304 C303 C302 108(2) . .
C313 C303 C302 111(3) . .
C304 C303 Cl31 108(2) . .
C313 C303 Cl31 108(3) . .
C302 C303 Cl31 104(2) . .
C303 C304 C305 106(2) . .
C303 C304 H30A 110.5 . .
C305 C304 H30A 110.5 . .
C303 C304 H30B 110.5 . .
C305 C304 H30B 110.5 . .
H30A C304 H30B 108.7 . .
C311 C305 C304 120(3) . .
C311 C305 H30C 107.4 . .
C304 C305 H30C 107.4 . .
C311 C305 H30D 107.4 . .
C304 C305 H30D 107.4 . .
H30C C305 H30D 107.0 . .
C307 C306 C311 110(2) . .
C307 C306 C315 105(3) . .
C311 C306 C315 109(3) . .
C307 C306 C316 112(3) . .
C311 C306 C316 116(3) . .
C315 C306 C316 104(3) . .
C308 C307 C306 123(2) . .
C308 C307 Br31 116(2) . .
C306 C307 Br31 120(2) . .
C307 C308 C309 128(3) . .
C307 C308 H308 115.9 . .
C309 C308 H308 115.9 . .
O318 C309 C308 112(3) . .
O318 C309 C310 114(3) . .
C308 C309 C310 99(3) . .
O318 C309 H309 110.5 . .
C308 C309 H309 110.5 . .
C310 C309 H309 110.5 . .
O301 C310 C320 106(3) . .
O301 C310 C309 113(3) . .
C320 C310 C309 106(3) . .
O301 C310 C311 103(2) . .
C320 C310 C311 121(3) . .
C309 C310 C311 109(2) . .
C312 C311 C305 103(2) . .
C312 C311 C306 122(2) . .
C305 C311 C306 111(2) . .
C312 C311 C310 99(2) . .
C305 C311 C310 110(2) . .
C306 C311 C310 112(2) . .
C311 C312 C302 101(2) . .
C311 C312 H31A 111.5 . .
C302 C312 H31A 111.5 . .
C311 C312 H31B 111.5 . .
C302 C312 H31B 111.5 . .
H31A C312 H31B 109.3 . .
C303 C313 H31C 109.5 . .
C303 C313 H31D 109.5 . .
H31C C313 H31D 109.5 . .
C303 C313 H31E 109.5 . .
H31C C313 H31E 109.5 . .
H31D C313 H31E 109.5 . .
C306 C315 H31F 109.5 . .
C306 C315 H31G 109.5 . .
H31F C315 H31G 109.5 . .
C306 C315 H31H 109.5 . .
H31F C315 H31H 109.5 . .
H31G C315 H31H 109.5 . .
C306 C316 H31I 109.5 . .
C306 C316 H31J 109.5 . .
H31I C316 H31J 109.5 . .
C306 C316 H31K 109.5 . .
H31I C316 H31K 109.5 . .
H31J C316 H31K 109.5 . .
C319 O318 C309 128(5) . .
O318 C319 H31L 109.5 . .
O318 C319 H31M 109.5 . .
H31L C319 H31M 109.5 . .
O318 C319 H31N 109.5 . .
H31L C319 H31N 109.5 . .
H31M C319 H31N 109.5 . .
C310 C320 H32A 109.5 . .
C310 C320 H32B 109.5 . .
H32A C320 H32B 109.5 . .
C310 C320 H32C 109.5 . .
H32A C320 H32C 109.5 . .
H32B C320 H32C 109.5 . .
C91A C90A C95A 105(3) . .
C91A C90A H90A 110.8 . .
C95A C90A H90A 110.8 . .
C91A C90A H90B 110.8 . .
C95A C90A H90B 110.8 . .
H90A C90A H90B 108.9 . .
C92A C91A C90A 113(3) . .
C92A C91A H91A 108.9 . .
C90A C91A H91A 108.9 . .
C92A C91A H91B 108.9 . .
C90A C91A H91B 108.9 . .
H91A C91A H91B 107.7 . .
C93A C92A C91A 118(3) . .
C93A C92A H92A 107.8 . .
C91A C92A H92A 107.8 . .
C93A C92A H92B 107.8 . .
C91A C92A H92B 107.8 . .
H92A C92A H92B 107.1 . .
C92A C93A C94A 105(3) . .
C92A C93A H93A 110.7 . .
C94A C93A H93A 110.7 . .
C92A C93A H93B 110.7 . .
C94A C93A H93B 110.7 . .
H93A C93A H93B 108.8 . .
C95A C94A C93A 109(3) . .
C95A C94A H94A 109.9 . .
C93A C94A H94A 109.9 . .
C95A C94A H94B 109.9 . .
C93A C94A H94B 109.9 . .
H94A C94A H94B 108.3 . .
C94A C95A C90A 106(3) . .
C94A C95A H95A 110.5 . .
C90A C95A H95A 110.5 . .
C94A C95A H95B 110.5 . .
C90A C95A H95B 110.5 . .
H95A C95A H95B 108.6 . .
C95B C90B C91B 90(2) . .
C95B C90B H90C 113.7 . .
C91B C90B H90C 113.7 . .
C95B C90B H90D 113.7 . .
C91B C90B H90D 113.7 . .
H90C C90B H90D 111.0 . .
C92B C91B C90B 112(3) . .
C92B C91B H91C 109.1 . .
C90B C91B H91C 109.1 . .
C92B C91B H91D 109.1 . .
C90B C91B H91D 109.1 . .
H91C C91B H91D 107.9 . .
C91B C92B C93B 117(3) . .
C91B C92B H92C 108.0 . .
C93B C92B H92C 108.0 . .
C91B C92B H92D 108.0 . .
C93B C92B H92D 108.0 . .
H92C C92B H92D 107.2 . .
C92B C93B C94B 92(2) . .
C92B C93B H93C 113.3 . .
C94B C93B H93C 113.3 . .
C92B C93B H93D 113.3 . .
C94B C93B H93D 113.3 . .
H93C C93B H93D 110.7 . .
C95B C94B C93B 118(3) . .
C95B C94B H94C 107.7 . .
C93B C94B H94C 107.7 . .
C95B C94B H94D 107.7 . .
C93B C94B H94D 107.7 . .
H94C C94B H94D 107.1 . .
C94B C95B C90B 105(3) . .
C94B C95B H95C 110.6 . .
C90B C95B H95C 110.6 . .
C94B C95B H95D 110.6 . .
C90B C95B H95D 110.6 . .
H95C C95B H95D 108.8 . .
C95C C90C C91C 89.7(18) . .
C95C C90C H90E 113.7 . .
C91C C90C H90E 113.7 . .
C95C C90C H90F 113.7 . .
C91C C90C H90F 113.7 . .
H90E C90C H90F 110.9 . .
C92C C91C C90C 114(3) . .
C92C C91C H91E 108.6 . .
C90C C91C H91E 108.6 . .
C92C C91C H91F 108.6 . .
C90C C91C H91F 108.6 . .
H91E C91C H91F 107.6 . .
C91C C92C C93C 112(3) . .
C91C C92C H92E 109.2 . .
C93C C92C H92E 109.2 . .
C91C C92C H92F 109.2 . .
C93C C92C H92F 109.1 . .
H92E C92C H92F 107.9 . .
C94C C93C C92C 97(2) . .
C94C C93C H93E 112.3 . .
C92C C93C H93E 112.3 . .
C94C C93C H93F 112.3 . .
C92C C93C H93F 112.3 . .
H93E C93C H93F 109.9 . .
C93C C94C C95C 105(3) . .
C93C C94C H94E 110.8 . .
C95C C94C H94E 110.8 . .
C93C C94C H94F 110.8 . .
C95C C94C H94F 110.8 . .
H94E C94C H94F 108.9 . .
C90C C95C C94C 108(3) . .
C90C C95C H95E 110.0 . .
C94C C95C H95E 110.0 . .
C90C C95C H95F 110.0 . .
C94C C95C H95F 110.0 . .
H95E C95C H95F 108.4 . .
C91D C90D C95D 105(4) . .
C91D C90D H90G 110.8 . .
C95D C90D H90G 110.8 . .
C91D C90D H90H 110.8 . .
C95D C90D H90H 110.8 . .
H90G C90D H90H 108.9 . .
C90D C91D C92D 114(3) . .
C90D C91D H91G 108.7 . .
C92D C91D H91G 108.7 . .
C90D C91D H91H 108.7 . .
C92D C91D H91H 108.7 . .
H91G C91D H91H 107.6 . .
C91D C92D C93D 110(4) . .
C91D C92D H92G 109.6 . .
C93D C92D H92G 109.6 . .
C91D C92D H92H 109.6 . .
C93D C92D H92H 109.6 . .
H92G C92D H92H 108.1 . .
C92D C93D C94D 110(4) . .
C92D C93D H93G 109.7 . .
C94D C93D H93G 109.7 . .
C92D C93D H93H 109.7 . .
C94D C93D H93H 109.7 . .
H93G C93D H93H 108.2 . .
C93D C94D C95D 111(3) . .
C93D C94D H94G 109.5 . .
C95D C94D H94G 109.5 . .
C93D C94D H94H 109.5 . .
C95D C94D H94H 109.5 . .
H94G C94D H94H 108.1 . .
C90D C95D C94D 109(4) . .
C90D C95D H95G 109.9 . .
C94D C95D H95G 109.9 . .
C90D C95D H95H 109.9 . .
C94D C95D H95H 109.9 . .
H95G C95D H95H 108.3 . .
C95F C90F C91F 107(2) . .
C95F C90F H90K 110.3 . .
C91F C90F H90K 110.3 . .
C95F C90F H90L 110.3 . .
C91F C90F H90L 110.3 . .
H90K C90F H90L 108.5 . .
C92F C91F C90F 110(2) . .
C92F C91F H91K 109.6 . .
C90F C91F H91K 109.6 . .
C92F C91F H91L 109.6 . .
C90F C91F H91L 109.6 . .
H91K C91F H91L 108.1 . .
C91F C92F C93F 116(2) . .
C91F C92F H92K 108.3 . .
C93F C92F H92K 108.3 . .
C91F C92F H92L 108.3 . .
C93F C92F H92L 108.3 . .
H92K C92F H92L 107.4 . .
C94F C93F C92F 107(2) . .
C94F C93F H93K 110.2 . .
C92F C93F H93K 110.2 . .
C94F C93F H93L 110.2 . .
C92F C93F H93L 110.2 . .
H93K C93F H93L 108.5 . .
C93F C94F C95F 115(3) . .
C93F C94F H94K 108.4 . .
C95F C94F H94K 108.4 . .
C93F C94F H94L 108.4 . .
C95F C94F H94L 108.4 . .
H94K C94F H94L 107.5 . .
C90F C95F C94F 112(3) . .
C90F C95F H95K 109.2 . .
C94F C95F H95K 109.2 . .
C90F C95F H95L 109.2 . .
C94F C95F H95L 109.2 . .
H95K C95F H95L 107.9 . .
C91G C90G C95G 118(4) . .
C91G C90G H90M 107.8 . .
C95G C90G H90M 107.8 . .
C91G C90G H90N 107.8 . .
C95G C90G H90N 107.8 . .
H90M C90G H90N 107.1 . .
C90G C91G C92G 115(4) . .
C90G C91G H91M 108.6 . .
C92G C91G H91M 108.6 . .
C90G C91G H91N 108.6 . .
C92G C91G H91N 108.6 . .
H91M C91G H91N 107.6 . .
C91G C92G C93G 107(3) . .
C91G C92G H92M 110.2 . .
C93G C92G H92M 110.2 . .
C91G C92G H92N 110.2 . .
C93G C92G H92N 110.2 . .
H92M C92G H92N 108.5 . .
C94G C93G C92G 125(3) . .
C94G C93G H93M 106.0 . .
C92G C93G H93M 106.0 . .
C94G C93G H93N 106.0 . .
C92G C93G H93N 106.0 . .
H93M C93G H93N 106.3 . .
C93G C94G C95G 115(3) . .
C93G C94G H94M 108.4 . .
C95G C94G H94M 108.4 . .
C93G C94G H94N 108.4 . .
C95G C94G H94N 108.4 . .
H94M C94G H94N 107.5 . .
C90G C95G C94G 106(3) . .
C90G C95G H95M 110.5 . .
C94G C95G H95M 110.5 . .
C90G C95G H95N 110.5 . .
C94G C95G H95N 110.5 . .
H95M C95G H95N 108.7 . .
C95J C90J C91J 108(3) . .
C95J C90J H90S 110.2 . .
C91J C90J H90S 110.2 . .
C95J C90J H90T 110.2 . .
C91J C90J H90T 110.2 . .
H90S C90J H90T 108.5 . .
C90J C91J C92J 105(3) . .
C90J C91J H91S 110.7 . .
C92J C91J H91S 110.7 . .
C90J C91J H91T 110.7 . .
C92J C91J H91T 110.7 . .
H91S C91J H91T 108.8 . .
C93J C92J C91J 105(3) . .
C93J C92J H92S 110.7 . .
C91J C92J H92S 110.7 . .
C93J C92J H92T 110.7 . .
C91J C92J H92T 110.7 . .
H92S C92J H92T 108.8 . .
C94J C93J C92J 104(3) . .
C94J C93J H93S 111.0 . .
C92J C93J H93S 111.0 . .
C94J C93J H93T 111.0 . .
C92J C93J H93T 111.0 . .
H93S C93J H93T 109.0 . .
C93J C94J C95J 107(3) . .
C93J C94J H94S 110.4 . .
C95J C94J H94S 110.4 . .
C93J C94J H94T 110.4 . .
C95J C94J H94T 110.4 . .
H94S C94J H94T 108.6 . .
C90J C95J C94J 102(3) . .
C90J C95J H95S 111.4 . .
C94J C95J H95S 111.4 . .
C90J C95J H95T 111.4 . .
C94J C95J H95T 111.4 . .
H95S C95J H95T 109.2 . .
C95K C90K C91K 113(3) . .
C95K C90K H90U 109.0 . .
C91K C90K H90U 109.0 . .
C95K C90K H90V 109.0 . .
C91K C90K H90V 109.0 . .
H90U C90K H90V 107.8 . .
C92K C91K C90K 106(3) . .
C92K C91K H91U 110.6 . .
C90K C91K H91U 110.6 . .
C92K C91K H91V 110.6 . .
C90K C91K H91V 110.6 . .
H91U C91K H91V 108.7 . .
C93K C92K C91K 107(2) . .
C93K C92K H92U 110.2 . .
C91K C92K H92U 110.2 . .
C93K C92K H92V 110.2 . .
C91K C92K H92V 110.2 . .
H92U C92K H92V 108.5 . .
C94K C93K C92K 113(3) . .
C94K C93K H93U 109.1 . .
C92K C93K H93U 109.1 . .
C94K C93K H93V 109.1 . .
C92K C93K H93V 109.1 . .
H93U C93K H93V 107.8 . .
C93K C94K C95K 111(3) . .
C93K C94K H94U 109.5 . .
C95K C94K H94U 109.5 . .
C93K C94K H94V 109.5 . .
C95K C94K H94V 109.5 . .
H94U C94K H94V 108.1 . .
C90K C95K C94K 111(3) . .
C90K C95K H95U 109.4 . .
C94K C95K H95U 109.4 . .
C90K C95K H95V 109.4 . .
C94K C95K H95V 109.4 . .
H95U C95K H95V 108.0 . .
C91L C90L C95L 109(4) . .
C91L C90L H90I 110.0 . .
C95L C90L H90I 110.0 . .
C91L C90L H90J 110.0 . .
C95L C90L H90J 110.0 . .
H90I C90L H90J 108.4 . .
C90L C91L C92L 107(3) . .
C90L C91L H91I 110.3 . .
C92L C91L H91I 110.3 . .
C90L C91L H91J 110.3 . .
C92L C91L H91J 110.3 . .
H91I C91L H91J 108.6 . .
C93L C92L C91L 109(4) . .
C93L C92L H92I 109.8 . .
C91L C92L H92I 109.8 . .
C93L C92L H92J 109.8 . .
C91L C92L H92J 109.8 . .
H92I C92L H92J 108.3 . .
C94L C93L C92L 113(4) . .
C94L C93L H93I 109.0 . .
C92L C93L H93I 109.0 . .
C94L C93L H93J 109.0 . .
C92L C93L H93J 109.0 . .
H93I C93L H93J 107.8 . .
C93L C94L C95L 112(4) . .
C93L C94L H94I 109.3 . .
C95L C94L H94I 109.3 . .
C93L C94L H94J 109.3 . .
C95L C94L H94J 109.3 . .
H94I C94L H94J 108.0 . .
C90L C95L C94L 107(3) . .
C90L C95L H95I 110.3 . .
C94L C95L H95I 110.3 . .
C90L C95L H95J 110.3 . .
C94L C95L H95J 110.3 . .
H95I C95L H95J 108.6 . .
C95M C90M C91M 101(3) . .
C95M C90M H90O 111.6 . .
C91M C90M H90O 111.6 . .
C95M C90M H90P 111.6 . .
C91M C90M H90P 111.6 . .
H90O C90M H90P 109.4 . .
C92M C91M C90M 114(3) . .
C92M C91M H91O 108.7 . .
C90M C91M H91O 108.7 . .
C92M C91M H91P 108.7 . .
C90M C91M H91P 108.7 . .
H91O C91M H91P 107.6 . .
C93M C92M C91M 100(3) . .
C93M C92M H92O 111.7 . .
C91M C92M H92O 111.7 . .
C93M C92M H92P 111.7 . .
C91M C92M H92P 111.7 . .
H92O C92M H92P 109.5 . .
C92M C93M C94M 101(3) . .
C92M C93M H93O 111.6 . .
C94M C93M H93O 111.6 . .
C92M C93M H93P 111.6 . .
C94M C93M H93P 111.6 . .
H93O C93M H93P 109.4 . .
C93M C94M C95M 106(3) . .
C93M C94M H94O 110.5 . .
C95M C94M H94O 110.5 . .
C93M C94M H94P 110.5 . .
C95M C94M H94P 110.5 . .
H94O C94M H94P 108.7 . .
C90M C95M C94M 103(3) . .
C90M C95M H95O 111.3 . .
C94M C95M H95O 111.3 . .
C90M C95M H95P 111.3 . .
C94M C95M H95P 111.3 . .
H95O C95M H95P 109.2 . .
C91N C90N C95N 116(4) . .
C91N C90N H90Q 108.4 . .
C95N C90N H90Q 108.4 . .
C91N C90N H90R 108.4 . .
C95N C90N H90R 108.4 . .
H90Q C90N H90R 107.5 . .
C92N C91N C90N 115(3) . .
C92N C91N H91Q 108.6 . .
C90N C91N H91Q 108.6 . .
C92N C91N H91R 108.6 . .
C90N C91N H91R 108.6 . .
H91Q C91N H91R 107.6 . .
C93N C92N C91N 109(4) . .
C93N C92N H92Q 109.8 . .
C91N C92N H92Q 109.8 . .
C93N C92N H92R 109.8 . .
C91N C92N H92R 109.8 . .
H92Q C92N H92R 108.2 . .
C92N C93N C94N 119(4) . .
C92N C93N H93Q 107.6 . .
C94N C93N H93Q 107.6 . .
C92N C93N H93R 107.6 . .
C94N C93N H93R 107.6 . .
H93Q C93N H93R 107.0 . .
C95N C94N C93N 116(3) . .
C95N C94N H94Q 108.3 . .
C93N C94N H94Q 108.3 . .
C95N C94N H94R 108.3 . .
C93N C94N H94R 108.3 . .
H94Q C94N H94R 107.4 . .
C94N C95N C90N 105(3) . .
C94N C95N H95Q 110.7 . .
C90N C95N H95Q 110.7 . .
C94N C95N H95R 110.7 . .
C90N C95N H95R 110.7 . .
H95Q C95N H95R 108.8 . .
C91O C90O C95O 101(3) . .
C91O C90O H90W 111.5 . .
C95O C90O H90W 111.5 . .
C91O C90O H90$ 111.5 . .
C95O C90O H90$ 111.5 . .
H90W C90O H90$ 109.3 . .
C90O C91O C92O 107(3) . .
C90O C91O H91W 110.3 . .
C92O C91O H91W 110.3 . .
C90O C91O H91$ 110.3 . .
C92O C91O H91$ 110.3 . .
H91W C91O H91$ 108.5 . .
C93O C92O C91O 108(3) . .
C93O C92O H92W 110.1 . .
C91O C92O H92W 110.1 . .
C93O C92O H92$ 110.1 . .
C91O C92O H92$ 110.1 . .
H92W C92O H92$ 108.5 . .
C92O C93O C94O 111(4) . .
C92O C93O H93W 109.4 . .
C94O C93O H93W 109.4 . .
C92O C93O H93$ 109.4 . .
C94O C93O H93$ 109.4 . .
H93W C93O H93$ 108.0 . .
C93O C94O C95O 112(3) . .
C93O C94O H94W 109.2 . .
C95O C94O H94W 109.2 . .
C93O C94O H94$ 109.2 . .
C95O C94O H94$ 109.2 . .
H94W C94O H94$ 107.9 . .
C90O C95O C94O 108(3) . .
C90O C95O H95W 110.1 . .
C94O C95O H95W 110.1 . .
C90O C95O H95$ 110.1 . .
C94O C95O H95$ 110.1 . .
H95W C95O H95$ 108.4 . .
C95P C90P C91P 110(3) . .
C95P C90P H90X 109.8 . .
C91P C90P H90X 109.8 . .
C95P C90P H90Y 109.8 . .
C91P C90P H90Y 109.8 . .
H90X C90P H90Y 108.2 . .
C90P C91P C92P 108(4) . .
C90P C91P H91X 110.1 . .
C92P C91P H91X 110.1 . .
C90P C91P H91Y 110.1 . .
C92P C91P H91Y 110.1 . .
H91X C91P H91Y 108.4 . .
C91P C92P C93P 111(4) . .
C91P C92P H92X 109.4 . .
C93P C92P H92X 109.4 . .
C91P C92P H92Y 109.4 . .
C93P C92P H92Y 109.4 . .
H92X C92P H92Y 108.0 . .
C94P C93P C92P 108(3) . .
C94P C93P H93X 110.2 . .
C92P C93P H93X 110.2 . .
C94P C93P H93Y 110.2 . .
C92P C93P H93Y 110.2 . .
H93X C93P H93Y 108.5 . .
C95P C94P C93P 114(4) . .
C95P C94P H94X 108.8 . .
C93P C94P H94X 108.8 . .
C95P C94P H94Y 108.8 . .
C93P C94P H94Y 108.8 . .
H94X C94P H94Y 107.7 . .
C90P C95P C94P 113(4) . .
C90P C95P H95X 108.9 . .
C94P C95P H95X 108.9 . .
C90P C95P H95Y 108.9 . .
C94P C95P H95Y 108.9 . .
H95X C95P H95Y 107.8 . .

loop_
_geom_bond_atom_site_label_1
_geom_bond_atom_site_label_2
_geom_bond_distance
_geom_bond_site_symmetry_2
Zn1A N51 2.073(9) .
Zn1A N58 2.097(9) 3
Zn1A I21A 2.528(5) .
Zn1A I22A 2.544(4) .
Zn1B N51 2.064(16) .
Zn1B N58 2.067(14) 3
Zn1B I21B 2.528(14) .
Zn1B I22B 2.601(13) .
Zn2A N53 2.051(9) .
Zn2A N57 2.063(8) .
Zn2A I24A 2.524(4) .
Zn2A I23A 2.542(5) .
Zn2B N57 2.11(2) .
Zn2B N53 2.13(2) .
Zn2B I24B 2.49(2) .
Zn2B I23B 2.56(3) .
Zn3 N59 2.072(7) .
Zn3 N63 2.080(7) .
Zn3 I25B 2.468(8) .
Zn3 I26A 2.491(5) .
Zn3 I25A 2.579(5) .
Zn3 I26B 2.595(8) .
Zn4A N70 2.088(12) 3_455
Zn4A N64 2.130(12) .
Zn4A I27A 2.548(10) .
Zn4A I28A 2.596(10) .
Zn4B N64 2.019(16) .
Zn4B N70 2.045(15) 3_455
Zn4B I28B 2.439(14) .
Zn4B I27B 2.537(14) .
Zn5 N65 2.047(7) .
Zn5 N69 2.078(7) .
Zn5 I30B 2.456(15) .
Zn5 I29A 2.539(2) .
Zn5 I30A 2.565(2) .
Zn5 I29B 2.576(15) .
Zn6 N71 2.082(6) .
Zn6 N52 2.088(7) 3_444
Zn6 I31B 2.54(2) .
Zn6 I32B 2.540(8) .
Zn6 I32A 2.541(3) .
Zn6 I31A 2.545(2) .
N51 C101 1.286(14) .
N51 C105 1.341(13) .
N52 C106 1.333(12) .
N52 C110 1.350(11) .
N52 Zn6 2.088(7) 3_556
N53 C111 1.296(13) .
N53 C115 1.373(11) .
N54 C117 1.323(11) .
N54 C116 1.347(11) .
N55 C117 1.344(11) .
N55 C118 1.349(11) .
N56 C116 1.315(11) .
N56 C118 1.335(11) .
N57 C119 1.330(11) .
N57 C123 1.340(12) .
N58 C124 1.309(12) .
N58 C128 1.313(13) .
N58 Zn1B 2.067(14) 3_445
N58 Zn1A 2.097(9) 3_445
N59 C129 1.327(13) .
N59 C133 1.328(10) .
N60 C135 1.332(10) .
N60 C134 1.344(11) .
N61 C136 1.331(11) .
N61 C135 1.341(10) .
N62 C136 1.325(10) .
N62 C134 1.329(10) .
N63 C137 1.322(13) .
N63 C141 1.347(12) .
N64 C142 1.311(10) .
N64 C146 1.329(12) .
N65 C147 1.331(12) .
N65 C151 1.339(13) .
N66 C153 1.315(10) .
N66 C152 1.337(10) .
N67 C153 1.331(10) .
N67 C154 1.346(11) .
N68 C154 1.334(11) .
N68 C152 1.340(11) .
N69 C159 1.335(11) .
N69 C155 1.340(11) .
N70 C164 1.324(12) .
N70 C160 1.344(10) .
N70 Zn4B 2.045(15) 3_545
N70 Zn4A 2.088(12) 3_545
N71 C169 1.315(10) .
N71 C165 1.344(13) .
N72 C171 1.340(11) .
N72 C170 1.344(10) .
N73 C171 1.328(10) .
N73 C172 1.336(9) .
N74 C170 1.316(10) .
N74 C172 1.346(10) .
C101 C102 1.350(17) .
C101 H101 0.9500 .
C102 C103 1.391(15) .
C102 H102 0.9500 .
C103 C104 1.393(13) .
C103 C116 1.473(13) .
C104 C105 1.327(14) .
C104 H104 0.9500 .
C105 H105 0.9500 .
C106 C107 1.372(14) .
C106 H106 0.9500 .
C107 C108 1.398(12) .
C107 H107 0.9500 .
C108 C109 1.371(12) .
C108 C117 1.492(11) .
C109 C110 1.382(12) .
C109 H109 0.9500 .
C110 H110 0.9500 .
C111 C112 1.372(14) .
C111 H111 0.9500 .
C112 C113 1.397(12) .
C112 H112 0.9500 .
C113 C114 1.355(12) .
C113 C118 1.501(12) .
C114 C115 1.350(13) .
C114 H114 0.9500 .
C115 H115 0.9500 .
C119 C120 1.395(12) .
C119 H119 0.9500 .
C120 C121 1.357(13) .
C120 H120 0.9500 .
C121 C122 1.390(11) .
C121 C134 1.507(10) .
C122 C123 1.368(11) .
C122 H122 0.9500 .
C123 H123 0.9500 .
C124 C125 1.428(14) .
C124 H124 0.9500 .
C125 C126 1.370(12) .
C125 H125 0.9500 .
C126 C127 1.345(13) .
C126 C135 1.496(12) .
C127 C128 1.401(14) .
C127 H127 0.9500 .
C128 H128 0.9500 .
C129 C130 1.409(13) .
C129 H129 0.9500 .
C130 C131 1.383(11) .
C130 H130 0.9500 .
C131 C132 1.363(12) .
C131 C136 1.488(11) .
C132 C133 1.384(11) .
C132 H132 0.9500 .
C133 H133 0.9500 .
C137 C138 1.403(13) .
C137 H137 0.9500 .
C138 C139 1.369(12) .
C138 H138 0.9500 .
C139 C140 1.374(12) .
C139 C152 1.489(11) .
C140 C141 1.393(12) .
C140 H140 0.9500 .
C141 H141 0.9500 .
C142 C143 1.406(12) .
C142 H142 0.9500 .
C143 C144 1.388(12) .
C143 H143 0.9500 .
C144 C145 1.394(11) .
C144 C153 1.473(11) .
C145 C146 1.370(12) .
C145 H145 0.9500 .
C146 H146 0.9500 .
C147 C148 1.416(14) .
C147 H147 0.9500 .
C148 C149 1.341(13) .
C148 H148 0.9500 .
C149 C150 1.355(13) .
C149 C154 1.510(12) .
C150 C151 1.367(15) .
C150 H150 0.9500 .
C151 H151 0.9500 .
C155 C156 1.370(13) .
C155 H155 0.9500 .
C156 C157 1.393(12) .
C156 H156 0.9500 .
C157 C158 1.405(11) .
C157 C170 1.489(11) .
C158 C159 1.373(12) .
C158 H158 0.9500 .
C159 H159 0.9500 .
C160 C161 1.357(11) .
C160 H160 0.9500 .
C161 C162 1.412(12) .
C161 H161 0.9500 .
C162 C163 1.383(10) .
C162 C171 1.479(10) .
C163 C164 1.372(11) .
C163 H163 0.9500 .
C164 H164 0.9500 .
C165 C166 1.326(13) .
C165 H165 0.9500 .
C166 C167 1.354(12) .
C166 H166 0.9500 .
C167 C168 1.396(13) .
C167 C172 1.499(10) .
C168 C169 1.386(10) .
C168 H168 0.9500 .
C169 H169 0.9500 .
O201 C202 1.448(14) .
O201 C210 1.453(13) .
C202 C203 1.499(19) .
C202 C212 1.543(17) .
C202 H202 1.0000 .
C203 C204 1.51(2) .
C203 C213 1.527(19) .
C203 Cl21 1.822(13) .
C204 C205 1.536(16) .
C204 H20A 0.9900 .
C204 H20B 0.9900 .
C205 C211 1.544(15) .
C205 H20C 0.9900 .
C205 H20D 0.9900 .
C206 C207 1.48(2) .
C206 C215 1.516(19) .
C206 C211 1.544(15) .
C206 C216 1.571(17) .
C207 C208 1.32(2) .
C207 Br21 1.900(11) .
C208 C209 1.51(2) .
C208 H208 0.9500 .
C209 O218 1.413(16) .
C209 C210 1.533(16) .
C209 H209 1.0000 .
C210 C220 1.528(15) .
C210 C211 1.566(14) .
C211 C212 1.517(15) .
C212 H21A 0.9900 .
C212 H21B 0.9900 .
C213 H21C 0.9800 .
C213 H21D 0.9800 .
C213 H21E 0.9800 .
C215 H21F 0.9800 .
C215 H21G 0.9800 .
C215 H21H 0.9800 .
C216 H21I 0.9800 .
C216 H21J 0.9800 .
C216 H21K 0.9800 .
O218 C219 1.40(3) .
C219 H21L 0.9800 .
C219 H21M 0.9800 .
C219 H21N 0.9800 .
C220 H22A 0.9800 .
C220 H22B 0.9800 .
C220 H22C 0.9800 .
O301 C310 1.45(3) .
O301 C302 1.45(3) .
C302 C303 1.51(3) .
C302 C312 1.54(3) .
C302 H302 1.0000 .
C303 C304 1.51(3) .
C303 C313 1.51(3) .
C303 Cl31 1.81(2) .
C304 C305 1.56(3) .
C304 H30A 0.9900 .
C304 H30B 0.9900 .
C305 C311 1.54(3) .
C305 H30C 0.9900 .
C305 H30D 0.9900 .
C306 C307 1.49(3) .
C306 C311 1.54(3) .
C306 C315 1.54(3) .
C306 C316 1.57(3) .
C307 C308 1.34(3) .
C307 Br31 1.89(2) .
C308 C309 1.52(3) .
C308 H308 0.9500 .
C309 O318 1.41(3) .
C309 C310 1.55(3) .
C309 H309 1.0000 .
C310 C320 1.52(3) .
C310 C311 1.57(3) .
C311 C312 1.51(3) .
C312 H31A 0.9900 .
C312 H31B 0.9900 .
C313 H31C 0.9800 .
C313 H31D 0.9800 .
C313 H31E 0.9800 .
C315 H31F 0.9800 .
C315 H31G 0.9800 .
C315 H31H 0.9800 .
C316 H31I 0.9800 .
C316 H31J 0.9800 .
C316 H31K 0.9800 .
O318 C319 1.37(4) .
C319 H31L 0.9800 .
C319 H31M 0.9800 .
C319 H31N 0.9800 .
C320 H32A 0.9800 .
C320 H32B 0.9800 .
C320 H32C 0.9800 .
C90A C91A 1.57(3) .
C90A C95A 1.57(3) .
C90A H90A 0.9900 .
C90A H90B 0.9900 .
C91A C92A 1.51(3) .
C91A H91A 0.9900 .
C91A H91B 0.9900 .
C92A C93A 1.47(3) .
C92A H92A 0.9900 .
C92A H92B 0.9900 .
C93A C94A 1.55(3) .
C93A H93A 0.9900 .
C93A H93B 0.9900 .
C94A C95A 1.53(3) .
C94A H94A 0.9900 .
C94A H94B 0.9900 .
C95A H95A 0.9900 .
C95A H95B 0.9900 .
C90B C95B 1.56(3) .
C90B C91B 1.60(3) .
C90B H90C 0.9900 .
C90B H90D 0.9900 .
C91B C92B 1.53(3) .
C91B H91C 0.9900 .
C91B H91D 0.9900 .
C92B C93B 1.53(3) .
C92B H92C 0.9900 .
C92B H92D 0.9900 .
C93B C94B 1.57(2) .
C93B H93C 0.9900 .
C93B H93D 0.9900 .
C94B C95B 1.51(2) .
C94B H94C 0.9900 .
C94B H94D 0.9900 .
C95B H95C 0.9900 .
C95B H95D 0.9900 .
C90C C95C 1.54(2) .
C90C C91C 1.62(3) .
C90C H90E 0.9900 .
C90C H90F 0.9900 .
C91C C92C 1.54(3) .
C91C H91E 0.9900 .
C91C H91F 0.9900 .
C92C C93C 1.58(3) .
C92C H92E 0.9900 .
C92C H92F 0.9900 .
C93C C94C 1.54(3) .
C93C H93E 0.9900 .
C93C H93F 0.9900 .
C94C C95C 1.59(3) .
C94C H94E 0.9900 .
C94C H94F 0.9900 .
C95C H95E 0.9900 .
C95C H95F 0.9900 .
C90D C91D 1.54(3) .
C90D C95D 1.54(3) .
C90D H90G 0.9900 .
C90D H90H 0.9900 .
C91D C92D 1.54(3) .
C91D H91G 0.9900 .
C91D H91H 0.9900 .
C92D C93D 1.54(3) .
C92D H92G 0.9900 .
C92D H92H 0.9900 .
C93D C94D 1.55(3) .
C93D H93G 0.9900 .
C93D H93H 0.9900 .
C94D C95D 1.55(3) .
C94D H94G 0.9900 .
C94D H94H 0.9900 .
C95D H95G 0.9900 .
C95D H95H 0.9900 .
C90F C95F 1.54(3) .
C90F C91F 1.56(3) .
C90F H90K 0.9900 .
C90F H90L 0.9900 .
C91F C92F 1.52(3) .
C91F H91K 0.9900 .
C91F H91L 0.9900 .
C92F C93F 1.54(3) .
C92F H92K 0.9900 .
C92F H92L 0.9900 .
C93F C94F 1.51(3) .
C93F H93K 0.9900 .
C93F H93L 0.9900 .
C94F C95F 1.55(3) .
C94F H94K 0.9900 .
C94F H94L 0.9900 .
C95F H95K 0.9900 .
C95F H95L 0.9900 .
C90G C91G 1.50(3) .
C90G C95G 1.51(3) .
C90G H90M 0.9900 .
C90G H90N 0.9900 .
C91G C92G 1.53(3) .
C91G H91M 0.9900 .
C91G H91N 0.9900 .
C92G C93G 1.54(3) .
C92G H92M 0.9900 .
C92G H92N 0.9900 .
C93G C94G 1.52(3) .
C93G H93M 0.9900 .
C93G H93N 0.9900 .
C94G C95G 1.55(3) .
C94G H94M 0.9900 .
C94G H94N 0.9900 .
C95G H95M 0.9900 .
C95G H95N 0.9900 .
C90J C95J 1.54(3) .
C90J C91J 1.54(3) .
C90J H90S 0.9900 .
C90J H90T 0.9900 .
C91J C92J 1.56(3) .
C91J H91S 0.9900 .
C91J H91T 0.9900 .
C92J C93J 1.56(3) .
C92J H92S 0.9900 .
C92J H92T 0.9900 .
C93J C94J 1.55(3) .
C93J H93S 0.9900 .
C93J H93T 0.9900 .
C94J C95J 1.58(3) .
C94J H94S 0.9900 .
C94J H94T 0.9900 .
C95J H95S 0.9900 .
C95J H95T 0.9900 .
C90K C95K 1.48(3) .
C90K C91K 1.55(3) .
C90K H90U 0.9900 .
C90K H90V 0.9900 .
C91K C92K 1.55(2) .
C91K H91U 0.9900 .
C91K H91V 0.9900 .
C92K C93K 1.53(3) .
C92K H92U 0.9900 .
C92K H92V 0.9900 .
C93K C94K 1.52(3) .
C93K H93U 0.9900 .
C93K H93V 0.9900 .
C94K C95K 1.54(3) .
C94K H94U 0.9900 .
C94K H94V 0.9900 .
C95K H95U 0.9900 .
C95K H95V 0.9900 .
C90L C91L 1.53(3) .
C90L C95L 1.54(3) .
C90L H90I 0.9900 .
C90L H90J 0.9900 .
C91L C92L 1.54(3) .
C91L H91I 0.9900 .
C91L H91J 0.9900 .
C92L C93L 1.53(3) .
C92L H92I 0.9900 .
C92L H92J 0.9900 .
C93L C94L 1.53(3) .
C93L H93I 0.9900 .
C93L H93J 0.9900 .
C94L C95L 1.54(3) .
C94L H94I 0.9900 .
C94L H94J 0.9900 .
C95L H95I 0.9900 .
C95L H95J 0.9900 .
C90M C95M 1.56(3) .
C90M C91M 1.57(3) .
C90M H90O 0.9900 .
C90M H90P 0.9900 .
C91M C92M 1.55(3) .
C91M H91O 0.9900 .
C91M H91P 0.9900 .
C92M C93M 1.55(3) .
C92M H92O 0.9900 .
C92M H92P 0.9900 .
C93M C94M 1.56(3) .
C93M H93O 0.9900 .
C93M H93P 0.9900 .
C94M C95M 1.56(3) .
C94M H94O 0.9900 .
C94M H94P 0.9900 .
C95M H95O 0.9900 .
C95M H95P 0.9900 .
C90N C91N 1.55(3) .
C90N C95N 1.57(3) .
C90N H90Q 0.9900 .
C90N H90R 0.9900 .
C91N C92N 1.54(3) .
C91N H91Q 0.9900 .
C91N H91R 0.9900 .
C92N C93N 1.51(3) .
C92N H92Q 0.9900 .
C92N H92R 0.9900 .
C93N C94N 1.54(3) .
C93N H93Q 0.9900 .
C93N H93R 0.9900 .
C94N C95N 1.52(3) .
C94N H94Q 0.9900 .
C94N H94R 0.9900 .
C95N H95Q 0.9900 .
C95N H95R 0.9900 .
C90O C91O 1.54(3) .
C90O C95O 1.54(3) .
C90O H90W 0.9900 .
C90O H90$ 0.9900 .
C91O C92O 1.58(3) .
C91O H91W 0.9900 .
C91O H91$ 0.9900 .
C92O C93O 1.53(3) .
C92O H92W 0.9900 .
C92O H92$ 0.9900 .
C93O C94O 1.53(3) .
C93O H93W 0.9900 .
C93O H93$ 0.9900 .
C94O C95O 1.56(3) .
C94O H94W 0.9900 .
C94O H94$ 0.9900 .
C95O H95W 0.9900 .
C95O H95$ 0.9900 .
C90P C95P 1.53(3) .
C90P C91P 1.54(3) .
C90P H90X 0.9900 .
C90P H90Y 0.9900 .
C91P C92P 1.55(3) .
C91P H91X 0.9900 .
C91P H91Y 0.9900 .
C92P C93P 1.55(3) .
C92P H92X 0.9900 .
C92P H92Y 0.9900 .
C93P C94P 1.54(3) .
C93P H93X 0.9900 .
C93P H93Y 0.9900 .
C94P C95P 1.54(3) .
C94P H94X 0.9900 .
C94P H94Y 0.9900 .
C95P H95X 0.9900 .
C95P H95Y 0.9900 .

loop_
_geom_hbond_atom_site_label_D
_geom_hbond_atom_site_label_H
_geom_hbond_atom_site_label_A
_geom_hbond_distance_DH
_geom_hbond_distance_HA
_geom_hbond_distance_DA
_geom_hbond_angle_DHA
_geom_hbond_site_symmetry_A
C104 H104 Cl21 0.95 2.68 3.443(12) 138.1 2_656
C105 H105 I21A 0.95 3.09 3.740(10) 126.8 .
C105 H105 I21B 0.95 3.14 3.835(13) 131.4 .
C106 H106 I31B 0.95 3.16 3.73(2) 119.7 3_556
C106 H106 O201 0.95 2.63 3.390(13) 137.0 2_656
C110 H110 I32A 0.95 3.15 3.801(10) 127.3 3_556
C110 H110 I32B 0.95 3.25 3.886(14) 126.4 3_556
C115 H115 I24A 0.95 3.18 3.805(10) 124.9 .
C115 H115 I24B 0.95 3.25 3.917(19) 129.0 .
C119 H119 I23A 0.95 3.19 3.793(9) 123.4 .
C119 H119 I23B 0.95 3.09 3.710(12) 124.5 .
C120 H120 I21A 0.95 3.14 3.912(9) 140.0 3_455
C120 H120 I21B 0.95 3.16 3.860(11) 131.6 3_455
C123 H123 I26A 0.95 3.02 3.806(10) 141.6 4_546
C123 H123 I26B 0.95 2.99 3.770(10) 139.8 4_546
C124 H124 I21B 0.95 3.17 3.832(12) 128.8 3_445
C128 H128 I22A 0.95 3.04 3.704(11) 128.0 3_445
C128 H128 I22B 0.95 3.12 3.703(13) 121.0 3_445
C129 H129 I23A 0.95 3.18 3.762(11) 121.0 4_546
C129 H129 I23B 0.95 3.25 3.784(17) 117.8 4_546
C129 H129 N63 0.95 2.68 3.244(12) 118.3 .
C130 H130 I23A 0.95 3.19 3.744(10) 118.7 4_546
C133 H133 I22A 0.95 3.20 3.911(9) 133.4 3_455
C133 H133 I22B 0.95 2.99 3.715(14) 134.5 3_455
C137 H137 I26A 0.95 3.20 3.792(11) 121.9 .
C137 H137 I26B 0.95 3.10 3.751(11) 126.9 .
C141 H141 I25A 0.95 3.13 3.779(9) 126.9 .
C141 H141 I25B 0.95 3.27 3.873(11) 123.1 .
C142 H142 I28A 0.95 3.16 3.787(11) 125.1 .
C147 H147 I29A 0.95 3.06 3.710(11) 127.4 .
C147 H147 I29B 0.95 2.99 3.659(18) 128.3 .
C155 H155 I30A 0.95 3.06 3.697(10) 125.9 .
C155 H155 I30B 0.95 3.20 3.814(17) 123.9 .
C159 H159 I29B 0.95 3.28 3.889(19) 123.4 .
C160 H160 I27A 0.95 3.22 3.847(9) 125.6 3_545
C160 H160 I27B 0.95 3.16 3.755(10) 122.2 3_545
C161 H161 I29A 0.95 3.18 3.882(9) 132.4 1_545
C161 H161 I29B 0.95 3.26 3.924(16) 128.4 1_545
C164 H164 I31A 0.95 3.08 3.861(9) 140.5 4
C164 H164 I31B 0.95 3.17 3.941(18) 139.6 4
C165 H165 I27A 0.95 3.07 3.668(12) 122.2 2
C165 H165 I27B 0.95 3.27 3.864(13) 122.5 2
C166 H166 I27A 0.95 3.06 3.657(11) 121.9 2
C166 H166 I27B 0.95 3.29 3.865(13) 121.3 2
C169 H169 I30A 0.95 3.18 3.909(10) 134.8 1_545
C169 H169 I30B 0.95 3.06 3.751(19) 130.9 1_545
C219 H21N O201 0.98 2.54 3.18(3) 123.2 .

loop_
_geom_torsion_atom_site_label_1
_geom_torsion_atom_site_label_2
_geom_torsion_atom_site_label_3
_geom_torsion_atom_site_label_4
_geom_torsion
_geom_torsion_site_symmetry_1
C105 N51 C101 C102 0(2) .
Zn1B N51 C101 C102 -176.9(14) .
Zn1A N51 C101 C102 176.7(14) .
N51 C101 C102 C103 -2(3) .
C101 C102 C103 C104 2(2) .
C101 C102 C103 C116 -177.5(14) .
C102 C103 C104 C105 -1.2(17) .
C116 C103 C104 C105 178.6(10) .
C103 C104 C105 N51 -0.4(18) .
C101 N51 C105 C104 0.8(17) .
Zn1B N51 C105 C104 178.5(10) .
Zn1A N51 C105 C104 -175.2(9) .
C110 N52 C106 C107 -0.8(14) .
Zn6 N52 C106 C107 -174.9(7) 3_556
N52 C106 C107 C108 -0.4(15) .
C106 C107 C108 C109 2.1(13) .
C106 C107 C108 C117 179.5(8) .
C107 C108 C109 C110 -2.6(12) .
C117 C108 C109 C110 -180.0(7) .
C106 N52 C110 C109 0.3(12) .
Zn6 N52 C110 C109 174.2(6) 3_556
C108 C109 C110 N52 1.4(12) .
C115 N53 C111 C112 -7.9(18) .
Zn2A N53 C111 C112 174.7(11) .
Zn2B N53 C111 C112 177.0(13) .
N53 C111 C112 C113 6(2) .
C111 C112 C113 C114 -1.9(17) .
C111 C112 C113 C118 178.2(10) .
C112 C113 C114 C115 -0.1(14) .
C118 C113 C114 C115 179.8(8) .
C113 C114 C115 N53 -1.8(14) .
C111 N53 C115 C114 5.6(14) .
Zn2A N53 C115 C114 -177.2(8) .
Zn2B N53 C115 C114 -178.8(10) .
C118 N56 C116 N54 2.6(13) .
C118 N56 C116 C103 -177.8(8) .
C117 N54 C116 N56 -1.8(12) .
C117 N54 C116 C103 178.6(8) .
C102 C103 C116 N56 -15.6(16) .
C104 C103 C116 N56 164.6(9) .
C102 C103 C116 N54 164.0(12) .
C104 C103 C116 N54 -15.7(14) .
C116 N54 C117 N55 -1.7(12) .
C116 N54 C117 C108 176.7(7) .
C118 N55 C117 N54 3.8(11) .
C118 N55 C117 C108 -174.5(7) .
C109 C108 C117 N54 -164.9(8) .
C107 C108 C117 N54 17.7(11) .
C109 C108 C117 N55 13.6(11) .
C107 C108 C117 N55 -163.8(8) .
C116 N56 C118 N55 0.0(12) .
C116 N56 C118 C113 -176.0(7) .
C117 N55 C118 N56 -3.0(11) .
C117 N55 C118 C113 173.2(7) .
C114 C113 C118 N56 -159.9(9) .
C112 C113 C118 N56 20.0(12) .
C114 C113 C118 N55 23.6(12) .
C112 C113 C118 N55 -156.4(9) .
C123 N57 C119 C120 0.7(14) .
Zn2A N57 C119 C120 -178.1(7) .
Zn2B N57 C119 C120 -170.6(11) .
N57 C119 C120 C121 -2.3(16) .
C119 C120 C121 C122 2.5(15) .
C119 C120 C121 C134 -179.9(8) .
C120 C121 C122 C123 -1.1(13) .
C134 C121 C122 C123 -178.7(8) .
C119 N57 C123 C122 0.6(14) .
Zn2A N57 C123 C122 179.5(7) .
Zn2B N57 C123 C122 172.7(10) .
C121 C122 C123 N57 -0.4(14) .
C128 N58 C124 C125 3.1(16) .
Zn1B N58 C124 C125 -175.0(9) 3_445
Zn1A N58 C124 C125 -176.3(8) 3_445
N58 C124 C125 C126 -7.1(17) .
C124 C125 C126 C127 7.6(16) .
C124 C125 C126 C135 -174.3(10) .
C125 C126 C127 C128 -4.6(18) .
C135 C126 C127 C128 177.3(11) .
C124 N58 C128 C127 0.0(18) .
Zn1B N58 C128 C127 177.9(11) 3_445
Zn1A N58 C128 C127 179.5(11) 3_445
C126 C127 C128 N58 1(2) .
C133 N59 C129 C130 0(2) .
Zn3 N59 C129 C130 -171.0(12) .
N59 C129 C130 C131 -1(2) .
C129 C130 C131 C132 3.5(18) .
C129 C130 C131 C136 -179.3(11) .
C130 C131 C132 C133 -3.9(15) .
C136 C131 C132 C133 179.0(8) .
C129 N59 C133 C132 0.1(16) .
Zn3 N59 C133 C132 170.1(7) .
C131 C132 C133 N59 2.1(15) .
C136 N62 C134 N60 2.9(13) .
C136 N62 C134 C121 -179.2(7) .
C135 N60 C134 N62 -1.2(13) .
C135 N60 C134 C121 -179.0(7) .
C120 C121 C134 N62 2.7(13) .
C122 C121 C134 N62 -179.8(8) .
C120 C121 C134 N60 -179.2(9) .
C122 C121 C134 N60 -1.7(12) .
C134 N60 C135 N61 -4.4(12) .
C134 N60 C135 C126 172.4(8) .
C136 N61 C135 N60 7.5(13) .
C136 N61 C135 C126 -169.5(8) .
C127 C126 C135 N60 171.3(9) .
C125 C126 C135 N60 -6.8(15) .
C127 C126 C135 N61 -11.5(14) .
C125 C126 C135 N61 170.4(9) .
C134 N62 C136 N61 0.7(14) .
C134 N62 C136 C131 179.9(8) .
C135 N61 C136 N62 -5.4(14) .
C135 N61 C136 C131 175.3(7) .
C132 C131 C136 N62 -3.6(14) .
C130 C131 C136 N62 179.3(10) .
C132 C131 C136 N61 175.8(9) .
C130 C131 C136 N61 -1.4(14) .
C141 N63 C137 C138 -1.9(15) .
Zn3 N63 C137 C138 172.7(8) .
N63 C137 C138 C139 0.7(17) .
C137 C138 C139 C140 1.4(14) .
C137 C138 C139 C152 -179.9(9) .
C138 C139 C140 C141 -2.3(13) .
C152 C139 C140 C141 179.0(7) .
C137 N63 C141 C140 0.9(13) .
Zn3 N63 C141 C140 -173.5(6) .
C139 C140 C141 N63 1.2(13) .
C146 N64 C142 C143 1.5(13) .
Zn4B N64 C142 C143 -179.8(8) .
Zn4A N64 C142 C143 174.7(7) .
N64 C142 C143 C144 -3.8(12) .
C142 C143 C144 C145 5.0(12) .
C142 C143 C144 C153 -179.8(7) .
C143 C144 C145 C146 -4.2(14) .
C153 C144 C145 C146 -179.5(9) .
C142 N64 C146 C145 -0.8(15) .
Zn4B N64 C146 C145 -179.5(9) .
Zn4A N64 C146 C145 -174.6(9) .
C144 C145 C146 N64 2.2(16) .
C151 N65 C147 C148 -5.6(19) .
Zn5 N65 C147 C148 174.2(10) .
N65 C147 C148 C149 1(2) .
C147 C148 C149 C150 3.1(18) .
C147 C148 C149 C154 179.7(11) .
C148 C149 C150 C151 -2(2) .
C154 C149 C150 C151 -178.7(13) .
C147 N65 C151 C150 7(2) .
Zn5 N65 C151 C150 -172.9(13) .
C149 C150 C151 N65 -3(3) .
C153 N66 C152 N68 -5.9(10) .
C153 N66 C152 C139 172.4(6) .
C154 N68 C152 N66 1.1(10) .
C154 N68 C152 C139 -177.2(6) .
C138 C139 C152 N66 171.6(8) .
C140 C139 C152 N66 -9.7(11) .
C138 C139 C152 N68 -9.9(11) .
C140 C139 C152 N68 168.8(7) .
C152 N66 C153 N67 6.1(11) .
C152 N66 C153 C144 -173.3(6) .
C154 N67 C153 N66 -1.4(11) .
C154 N67 C153 C144 178.0(7) .
C143 C144 C153 N66 -25.6(11) .
C145 C144 C153 N66 149.4(8) .
C143 C144 C153 N67 154.9(8) .
C145 C144 C153 N67 -30.0(11) .
C152 N68 C154 N67 4.4(11) .
C152 N68 C154 C149 -177.3(7) .
C153 N67 C154 N68 -4.3(11) .
C153 N67 C154 C149 177.4(7) .
C148 C149 C154 N68 13.1(13) .
C150 C149 C154 N68 -170.3(10) .
C148 C149 C154 N67 -168.5(9) .
C150 C149 C154 N67 8.1(14) .
C159 N69 C155 C156 -2.1(16) .
Zn5 N69 C155 C156 178.6(9) .
N69 C155 C156 C157 2.8(18) .
C155 C156 C157 C158 -3.5(15) .
C155 C156 C157 C170 -175.3(10) .
C156 C157 C158 C159 3.5(14) .
C170 C157 C158 C159 175.1(9) .
C155 N69 C159 C158 2.1(15) .
Zn5 N69 C159 C158 -178.6(8) .
C157 C158 C159 N69 -2.9(16) .
C164 N70 C160 C161 -0.4(15) .
Zn4B N70 C160 C161 175.8(9) 3_545
Zn4A N70 C160 C161 177.2(8) 3_545
N70 C160 C161 C162 -0.9(15) .
C160 C161 C162 C163 3.1(13) .
C160 C161 C162 C171 -178.6(8) .
C161 C162 C163 C164 -4.0(13) .
C171 C162 C163 C164 177.7(9) .
C160 N70 C164 C163 -0.6(15) .
Zn4B N70 C164 C163 -177.2(9) 3_545
Zn4A N70 C164 C163 -178.2(8) 3_545
C162 C163 C164 N70 2.9(16) .
C169 N71 C165 C166 0(2) .
Zn6 N71 C165 C166 173.9(12) .
N71 C165 C166 C167 0(3) .
C165 C166 C167 C168 0(2) .
C165 C166 C167 C172 -178.9(13) .
C166 C167 C168 C169 0.7(16) .
C172 C167 C168 C169 179.2(8) .
C165 N71 C169 C168 0.7(15) .
Zn6 N71 C169 C168 -173.1(7) .
C167 C168 C169 N71 -0.9(14) .
C172 N74 C170 N72 -3.1(14) .
C172 N74 C170 C157 176.0(8) .
C171 N72 C170 N74 2.5(14) .
C171 N72 C170 C157 -176.5(8) .
C156 C157 C170 N74 8.2(14) .
C158 C157 C170 N74 -163.4(8) .
C156 C157 C170 N72 -172.7(8) .
C158 C157 C170 N72 15.8(14) .
C172 N73 C171 N72 -5.6(13) .
C172 N73 C171 C162 176.1(7) .
C170 N72 C171 N73 2.2(13) .
C170 N72 C171 C162 -179.5(8) .
C163 C162 C171 N73 -178.8(8) .
C161 C162 C171 N73 3.0(12) .
C163 C162 C171 N72 2.8(13) .
C161 C162 C171 N72 -175.4(8) .
C171 N73 C172 N74 4.9(13) .
C171 N73 C172 C167 179.8(8) .
C170 N74 C172 N73 -0.9(14) .
C170 N74 C172 C167 -175.9(8) .
C166 C167 C172 N73 -175.5(11) .
C168 C167 C172 N73 6.1(14) .
C166 C167 C172 N74 -0.2(15) .
C168 C167 C172 N74 -178.6(9) .
C210 O201 C202 C203 -106.4(10) .
C210 O201 C202 C212 12.0(13) .
O201 C202 C203 C204 47.8(12) .
C212 C202 C203 C204 -66.6(13) .
O201 C202 C203 C213 174.9(10) .
C212 C202 C203 C213 60.5(14) .
O201 C202 C203 Cl21 -67.7(11) .
C212 C202 C203 Cl21 177.8(9) .
C202 C203 C204 C205 45.1(13) .
C213 C203 C204 C205 -83.5(13) .
Cl21 C203 C204 C205 159.8(8) .
C203 C204 C205 C211 -45.0(13) .
C215 C206 C207 C208 -116.3(14) .
C211 C206 C207 C208 7.9(16) .
C216 C206 C207 C208 128.4(13) .
C215 C206 C207 Br21 66.0(12) .
C211 C206 C207 Br21 -169.9(7) .
C216 C206 C207 Br21 -49.4(13) .
C206 C207 C208 C209 3(2) .
Br21 C207 C208 C209 -178.8(9) .
C207 C208 C209 O218 145.2(13) .
C207 C208 C209 C210 20.7(16) .
C202 O201 C210 C220 -107.0(10) .
C202 O201 C210 C209 135.3(10) .
C202 O201 C210 C211 17.7(12) .
O218 C209 C210 O201 75.4(14) .
C208 C209 C210 O201 -167.8(9) .
O218 C209 C210 C220 -39.8(15) .
C208 C209 C210 C220 77.0(11) .
O218 C209 C210 C211 -170.4(11) .
C208 C209 C210 C211 -53.7(11) .
C207 C206 C211 C212 -158.1(9) .
C215 C206 C211 C212 -35.7(15) .
C216 C206 C211 C212 81.8(14) .
C207 C206 C211 C205 80.8(11) .
C215 C206 C211 C205 -156.8(11) .
C216 C206 C211 C205 -39.3(15) .
C207 C206 C211 C210 -42.3(12) .
C215 C206 C211 C210 80.1(13) .
C216 C206 C211 C210 -162.4(12) .
C204 C205 C211 C212 58.2(12) .
C204 C205 C211 C206 -171.1(10) .
C204 C205 C211 C210 -48.3(13) .
O201 C210 C211 C212 -40.6(10) .
C220 C210 C211 C212 73.1(11) .
C209 C210 C211 C212 -162.5(9) .
O201 C210 C211 C206 -168.9(9) .
C220 C210 C211 C206 -55.1(13) .
C209 C210 C211 C206 69.2(12) .
O201 C210 C211 C205 68.6(11) .
C220 C210 C211 C205 -177.7(9) .
C209 C210 C211 C205 -53.4(11) .
C206 C211 C212 C202 167.8(9) .
C205 C211 C212 C202 -68.0(10) .
C210 C211 C212 C202 46.7(9) .
O201 C202 C212 C211 -37.4(11) .
C203 C202 C212 C211 79.6(11) .
C208 C209 O218 C219 168.9(17) .
C210 C209 O218 C219 -74.4(19) .
C310 O301 C302 C303 -109(3) .
C310 O301 C302 C312 7(4) .
O301 C302 C303 C304 42(3) .
C312 C302 C303 C304 -71(3) .
O301 C302 C303 C313 171(3) .
C312 C302 C303 C313 59(3) .
O301 C302 C303 Cl31 -73(3) .
C312 C302 C303 Cl31 175(2) .
C313 C303 C304 C305 -76(4) .
C302 C303 C304 C305 50(4) .
Cl31 C303 C304 C305 162(3) .
C303 C304 C305 C311 -49(5) .
C311 C306 C307 C308 0(6) .
C315 C306 C307 C308 -118(5) .
C316 C306 C307 C308 130(5) .
C311 C306 C307 Br31 -169(3) .
C315 C306 C307 Br31 73(4) .
C316 C306 C307 Br31 -39(4) .
C306 C307 C308 C309 -3(9) .
Br31 C307 C308 C309 166(4) .
C307 C308 C309 O318 156(6) .
C307 C308 C309 C310 35(7) .
C302 O301 C310 C320 -106(4) .
C302 O301 C310 C309 139(3) .
C302 O301 C310 C311 23(3) .
O318 C309 C310 O301 65(4) .
C308 C309 C310 O301 -176(3) .
O318 C309 C310 C320 -50(5) .
C308 C309 C310 C320 69(4) .
O318 C309 C310 C311 178(3) .
C308 C309 C310 C311 -63(3) .
C304 C305 C311 C312 58(4) .
C304 C305 C311 C306 -170(3) .
C304 C305 C311 C310 -46(4) .
C307 C306 C311 C312 -147(3) .
C315 C306 C311 C312 -32(4) .
C316 C306 C311 C312 85(4) .
C307 C306 C311 C305 92(4) .
C315 C306 C311 C305 -153(3) .
C316 C306 C311 C305 -36(4) .
C307 C306 C311 C310 -31(4) .
C315 C306 C311 C310 84(4) .
C316 C306 C311 C310 -159(3) .
O301 C310 C311 C312 -43(3) .
C320 C310 C311 C312 75(4) .
C309 C310 C311 C312 -163(3) .
O301 C310 C311 C305 64(3) .
C320 C310 C311 C305 -178(4) .
C309 C310 C311 C305 -56(3) .
O301 C310 C311 C306 -172(3) .
C320 C310 C311 C306 -55(4) .
C309 C310 C311 C306 68(3) .
C305 C311 C312 C302 -66(3) .
C306 C311 C312 C302 169(3) .
C310 C311 C312 C302 47(3) .
O301 C302 C312 C311 -35(3) .
C303 C302 C312 C311 79(3) .
C308 C309 O318 C319 70(6) .
C310 C309 O318 C319 -178(5) .
C95A C90A C91A C92A 52(5) .
C90A C91A C92A C93A -50(6) .
C91A C92A C93A C94A 52(5) .
C92A C93A C94A C95A -63(5) .
C93A C94A C95A C90A 73(5) .
C91A C90A C95A C94A -64(4) .
C95B C90B C91B C92B -69(3) .
C90B C91B C92B C93B 72(5) .
C91B C92B C93B C94B -53(4) .
C92B C93B C94B C95B 61(4) .
C93B C94B C95B C90B -83(4) .
C91B C90B C95B C94B 70(4) .
C95C C90C C91C C92C 16(4) .
C90C C91C C92C C93C -77(6) .
C91C C92C C93C C94C 39(7) .
C92C C93C C94C C95C 31(6) .
C91C C90C C95C C94C 59(4) .
C93C C94C C95C C90C -100(4) .
C95D C90D C91D C92D -35(12) .
C90D C91D C92D C93D -30(13) .
C91D C92D C93D C94D 62(8) .
C92D C93D C94D C95D -24(13) .
C91D C90D C95D C94D 73(7) .
C93D C94D C95D C90D -42(12) .
C95F C90F C91F C92F -57(4) .
C90F C91F C92F C93F 58(4) .
C91F C92F C93F C94F -52(4) .
C92F C93F C94F C95F 50(4) .
C91F C90F C95F C94F 56(4) .
C93F C94F C95F C90F -56(5) .
C95G C90G C91G C92G -60(7) .
C90G C91G C92G C93G 39(7) .
C91G C92G C93G C94G -28(8) .
C92G C93G C94G C95G 32(8) .
C91G C90G C95G C94G 57(7) .
C93G C94G C95G C90G -40(7) .
C95J C90J C91J C92J 78(5) .
C90J C91J C92J C93J -57(7) .
C91J C92J C93J C94J -15(7) .
C92J C93J C94J C95J 78(6) .
C91J C90J C95J C94J -16(5) .
C93J C94J C95J C90J -59(5) .
C95K C90K C91K C92K 63(4) .
C90K C91K C92K C93K -63(4) .
C91K C92K C93K C94K 62(5) .
C92K C93K C94K C95K -54(5) .
C91K C90K C95K C94K -57(5) .
C93K C94K C95K C90K 50(6) .
C95L C90L C91L C92L -68(5) .
C90L C91L C92L C93L 61(7) .
C91L C92L C93L C94L -55(7) .
C92L C93L C94L C95L 53(8) .
C91L C90L C95L C94L 65(6) .
C93L C94L C95L C90L -56(7) .
C95M C90M C91M C92M 78(6) .
C90M C91M C92M C93M -52(6) .
C91M C92M C93M C94M -25(5) .
C92M C93M C94M C95M 89(5) .
C91M C90M C95M C94M -14(7) .
C93M C94M C95M C90M -61(7) .
C95N C90N C91N C92N 34(11) .
C90N C91N C92N C93N 22(13) .
C91N C92N C93N C94N -51(11) .
C92N C93N C94N C95N 21(9) .
C93N C94N C95N C90N 33(7) .
C91N C90N C95N C94N -62(8) .
C95O C90O C91O C92O 82(5) .
C90O C91O C92O C93O -30(6) .
C91O C92O C93O C94O -38(7) .
C92O C93O C94O C95O 61(8) .
C91O C90O C95O C94O -58(6) .
C93O C94O C95O C90O -8(8) .
C95P C90P C91P C92P 42(15) .
C90P C91P C92P C93P -74(8) .
C91P C92P C93P C94P 33(16) .
C92P C93P C94P C95P 31(16) .
C91P C90P C95P C94P 20(16) .
C93P C94P C95P C90P -62(11) .
